data_7041900
loop_
_publ_author_name
'Annunziata, Liana'
'Roisnel, Thierry'
'Razavi, Abbas'
'Carpentier, Jean-Fran\,cois'
'Kirillov, Evgueni'

_publ_section_title
;
 Conformationally dynamic titanium and zirconium cationic complexes of
 bis(naphthoxy)pyridine ligands: structure, &quot;oscillation&quot; and
 olefin polymerization catalysis.
;
_journal_issue 10
_journal_name_full 'Dalton transactions (Cambridge, England : 2003)'
_journal_page_first 3150
_journal_page_last 3159
_journal_paper_doi 10.1039/c6dt04680k
_journal_volume 46
_journal_year 2017
_chemical_compound_source 'synthesis as described'
_chemical_formula_moiety 'C39 H50 Cl2 N2 O2 Si2 Zr, 7/3(C6 H6)'
_chemical_formula_sum 'C53 H64 Cl2 N2 O2 Si2 Zr'
_chemical_formula_weight 979.36
_chemical_name_systematic
;
 ?
;
_space_group_IT_number 2
_symmetry_cell_setting triclinic
_symmetry_Int_Tables_number 2
_symmetry_space_group_name_Hall '-P 1'
_symmetry_space_group_name_H-M 'P -1'
_atom_sites_solution_hydrogens geom
_atom_sites_solution_primary direct
_atom_sites_solution_secondary difmap
_audit_conform_dict_location ftp://ftp.iucr.org/pub/cif_core.dic
_audit_conform_dict_name cif_core.dic
_audit_conform_dict_version 2.4
_audit_creation_date 2011-11-29T09:41:58-00:00
_audit_creation_method 'WinGX routine CIF_UPDATE'
_audit_update_record
;
2016-12-11 deposited with the CCDC.
2017-01-17 downloaded from the CCDC.
;
_cell_angle_alpha 69.667(2)
_cell_angle_beta 75.579(2)
_cell_angle_gamma 70.528(2)
_cell_formula_units_Z 6
_cell_length_a 18.8689(10)
_cell_length_b 20.4867(11)
_cell_length_c 22.9343(13)
_cell_measurement_reflns_used 9069
_cell_measurement_temperature 150(2)
_cell_measurement_theta_max 26.93
_cell_measurement_theta_min 2.38
_cell_measurement_wavelength 0.71073
_cell_volume 7748.1(7)
_computing_cell_refinement 'Bruker APEX2 (Bruker, 2006)'
_computing_data_collection 'Bruker APEX2 (Bruker, 2006)'
_computing_data_reduction 'Bruker APEX2 (Bruker, 2006)'
_computing_molecular_graphics 'Ortep-3 for Windows (Farrugia, 1997)'
_computing_publication_material
;
           WinGX publication routines (Farrugia, 1999),
           CRYSCAL (T. Roisnel, local program)
;
_computing_structure_refinement 'SHELXL-97 (Sheldrick, 1997)'
_computing_structure_solution 'SIR97 (Altomare et al., 1999)'
_diffrn_ambient_temperature 150(2)
_diffrn_detector 'CCD plate'
_diffrn_measured_fraction_theta_full 0.981
_diffrn_measured_fraction_theta_max 0.961
_diffrn_measurement_device_type 'APEXII, Bruker-AXS'
_diffrn_measurement_method 'CCD rotation images, thin slices'
_diffrn_radiation_monochromator graphite
_diffrn_radiation_probe x-ray
_diffrn_radiation_type MoK\a
_diffrn_radiation_wavelength 0.71073
_diffrn_reflns_av_R_equivalents 0.0432
_diffrn_reflns_av_unetI/netI 0.0595
_diffrn_reflns_limit_h_max 24
_diffrn_reflns_limit_h_min -24
_diffrn_reflns_limit_k_max 26
_diffrn_reflns_limit_k_min -24
_diffrn_reflns_limit_l_max 28
_diffrn_reflns_limit_l_min -29
_diffrn_reflns_number 116649
_diffrn_reflns_theta_full 25
_diffrn_reflns_theta_max 27.48
_diffrn_reflns_theta_min 2.93
_exptl_absorpt_coefficient_mu 0.403
_exptl_absorpt_correction_T_max 0.976
_exptl_absorpt_correction_T_min 0.851
_exptl_absorpt_correction_type multi-scan
_exptl_absorpt_process_details
;
  [Sheldrick, G.M. (2002). SADABS Bruker AXS Inc., Madison, Wisconsin, USA]
;
_exptl_crystal_colour yellow
_exptl_crystal_density_diffrn 1.259
_exptl_crystal_density_method 'not measured'
_exptl_crystal_description prism
_exptl_crystal_F_000 3084
_exptl_crystal_size_max 0.41
_exptl_crystal_size_mid 0.28
_exptl_crystal_size_min 0.06
_refine_diff_density_max 2.259
_refine_diff_density_min -2.184
_refine_diff_density_rms 0.092
_refine_ls_extinction_method none
_refine_ls_goodness_of_fit_ref 1.114
_refine_ls_hydrogen_treatment constr
_refine_ls_matrix_type full
_refine_ls_number_parameters 1459
_refine_ls_number_reflns 34197
_refine_ls_number_restraints 21
_refine_ls_restrained_S_all 1.114
_refine_ls_R_factor_all 0.1031
_refine_ls_R_factor_gt 0.0643
_refine_ls_shift/su_max 0.018
_refine_ls_shift/su_mean 0
_refine_ls_structure_factor_coef Fsqd
_refine_ls_weighting_details 'calc w=1/[\s^2^(Fo^2^)+(0.0594P)^2^+14.9282P] where P=(Fo^2^+2Fc^2^)/3'
_refine_ls_weighting_scheme calc
_refine_ls_wR_factor_gt 0.1495
_refine_ls_wR_factor_ref 0.1701
_reflns_number_gt 23205
_reflns_number_total 34197
_reflns_threshold_expression >2sigma(I)
_cod_data_source_file c6dt04680k2.cif
_cod_data_source_block 3
_cod_depositor_comments
;
Adding full bibliography for 7041899--7041900.cif.

2017-11-04
Z value and formula fixed to values more according to usual
chemical conventions.                 miguel
;
_cod_original_formula_sum 'C159 H192 Cl6 N6 O6 Si6 Zr3'
_cod_original_formula_weight 2938.09
_cod_original_formula_moiety '3(C39 H50 Cl2 N2 O2 Si2 Zr), 7(C6 H6)'
_cod_original_formula_units_Z 2
_cod_database_code 7041900

loop_
_symmetry_equiv_pos_as_xyz
'x, y, z'
'-x, -y, -z'

loop_
_atom_site_label
_atom_site_type_symbol
_atom_site_fract_x
_atom_site_fract_y
_atom_site_fract_z
_atom_site_U_iso_or_equiv
_atom_site_adp_type
_atom_site_occupancy
_atom_site_symmetry_multiplicity
_atom_site_calc_flag
_atom_site_refinement_flags
Zr1 Zr 0.13241(2) 0.272256(19) 0.870088(18) 0.02679(10) Uani 1 1 d .
Cl11 Cl 0.08806(6) 0.23863(6) 0.79661(5) 0.0428(3) Uani 1 1 d .
Cl12 Cl 0.26004(6) 0.26905(5) 0.81459(5) 0.0346(2) Uani 1 1 d .
Si1 Si 0.03191(9) 0.50911(8) 0.72532(10) 0.0730(6) Uani 1 1 d .
Si2 Si 0.24995(7) 0.01676(6) 0.93156(6) 0.0327(3) Uani 1 1 d .
N2 N 0.15425(17) 0.31059(16) 0.95108(16) 0.0294(7) Uani 1 1 d .
C2 C 0.0937(3) 0.3243(3) 1.0723(2) 0.0448(12) Uani 1 1 d .
H2 H 0.0689 0.3268 1.1132 0.054 Uiso 1 1 calc R
O11 O 0.08574(16) 0.37774(14) 0.84226(15) 0.0390(7) Uani 1 1 d .
C12 C 0.0829(2) 0.4411(2) 0.8499(2) 0.0406(11) Uani 1 1 d .
C13 C 0.0982(2) 0.4417(2) 0.9050(2) 0.0372(10) Uani 1 1 d .
C14 C 0.1060(2) 0.5072(2) 0.9102(3) 0.0441(12) Uani 1 1 d .
C15 C 0.0890(2) 0.5715(2) 0.8596(3) 0.0512(14) Uani 1 1 d .
C16 C 0.0652(2) 0.5687(2) 0.8073(3) 0.0559(16) Uani 1 1 d .
H16 H 0.0498 0.6129 0.7757 0.067 Uiso 1 1 calc R
C17 C 0.0628(2) 0.5057(2) 0.7986(3) 0.0516(14) Uani 1 1 d .
C18 C 0.1352(3) 0.5105(3) 0.9596(3) 0.0516(14) Uani 1 1 d .
H18 H 0.1487 0.468 0.9933 0.062 Uiso 1 1 calc R
C19 C 0.1445(3) 0.5742(3) 0.9600(3) 0.0669(18) Uani 1 1 d .
H19 H 0.1649 0.5747 0.9937 0.08 Uiso 1 1 calc R
C20 C 0.1247(3) 0.6382(3) 0.9117(4) 0.073(2) Uani 1 1 d .
H20 H 0.1301 0.6821 0.9131 0.088 Uiso 1 1 calc R
C21 C 0.0975(3) 0.6368(3) 0.8627(3) 0.0657(19) Uani 1 1 d .
H21 H 0.0838 0.6801 0.8298 0.079 Uiso 1 1 calc R
C22 C 0.1085(2) 0.3758(2) 0.9597(2) 0.0354(10) Uani 1 1 d .
C23 C 0.0749(2) 0.3815(2) 1.0200(2) 0.0434(12) Uani 1 1 d .
H23 H 0.0388 0.4251 1.0249 0.052 Uiso 1 1 calc R
C24 C -0.0245(3) 0.4440(3) 0.7397(3) 0.083(2) Uani 1 1 d .
H24A H -0.0472 0.4547 0.7022 0.124 Uiso 1 1 calc R
H24B H -0.0649 0.4486 0.7756 0.124 Uiso 1 1 calc R
H24C H 0.009 0.3946 0.7488 0.124 Uiso 1 1 calc R
C25 C -0.0328(5) 0.6029(3) 0.6976(5) 0.139(4) Uani 1 1 d .
H25A H -0.0137 0.6379 0.7048 0.208 Uiso 1 1 calc R
H25B H -0.0842 0.6046 0.721 0.208 Uiso 1 1 calc R
H25C H -0.0342 0.6148 0.6526 0.208 Uiso 1 1 calc R
C26 C 0.1157(4) 0.4938(3) 0.6632(3) 0.075(2) Uani 1 1 d .
C27 C 0.1740(4) 0.4209(4) 0.6863(3) 0.083(2) Uani 1 1 d .
H27A H 0.2173 0.4146 0.6528 0.125 Uiso 1 1 calc R
H27B H 0.1501 0.3815 0.6975 0.125 Uiso 1 1 calc R
H27C H 0.1918 0.4201 0.7233 0.125 Uiso 1 1 calc R
C28 C 0.0940(6) 0.4920(5) 0.6031(4) 0.129(4) Uani 1 1 d .
H28A H 0.1389 0.4888 0.5706 0.193 Uiso 1 1 calc R
H28B H 0.0544 0.5362 0.5878 0.193 Uiso 1 1 calc R
H28C H 0.0748 0.4498 0.613 0.193 Uiso 1 1 calc R
C29 C 0.1582(5) 0.5533(4) 0.6428(3) 0.107(3) Uani 1 1 d .
H29A H 0.1702 0.558 0.6801 0.16 Uiso 1 1 calc R
H29B H 0.1258 0.5995 0.6208 0.16 Uiso 1 1 calc R
H29C H 0.2054 0.5398 0.6146 0.16 Uiso 1 1 calc R
O31 O 0.16857(14) 0.17651(13) 0.93099(12) 0.0266(6) Uani 1 1 d .
C32 C 0.2263(2) 0.14786(19) 0.96581(17) 0.0247(8) Uani 1 1 d .
C33 C 0.2369(2) 0.1898(2) 0.99708(18) 0.0266(8) Uani 1 1 d .
C34 C 0.3030(2) 0.1639(2) 1.02816(18) 0.0308(9) Uani 1 1 d .
C35 C 0.3507(2) 0.0933(2) 1.03008(19) 0.0336(9) Uani 1 1 d .
C36 C 0.3324(2) 0.0502(2) 1.00209(19) 0.0333(9) Uani 1 1 d .
H36 H 0.3631 0.0019 1.0062 0.04 Uiso 1 1 calc R
C37 C 0.2715(2) 0.0756(2) 0.96909(18) 0.0287(8) Uani 1 1 d .
C38 C 0.4174(2) 0.0670(3) 1.0590(2) 0.0425(11) Uani 1 1 d .
H38 H 0.4497 0.02 1.0599 0.051 Uiso 1 1 calc R
C39 C 0.4351(3) 0.1083(3) 1.0851(2) 0.0498(13) Uani 1 1 d .
H39 H 0.4793 0.0898 1.1049 0.06 Uiso 1 1 calc R
C40 C 0.3884(3) 0.1784(3) 1.0831(2) 0.0493(12) Uani 1 1 d .
H40 H 0.4017 0.2072 1.1011 0.059 Uiso 1 1 calc R
C41 C 0.3239(2) 0.2059(3) 1.0555(2) 0.0382(10) Uani 1 1 d .
H41 H 0.293 0.2534 1.0546 0.046 Uiso 1 1 calc R
C42 C 0.1788(2) 0.2572(2) 1.00310(19) 0.0290(9) Uani 1 1 d .
C43 C 0.1494(2) 0.2636(2) 1.0638(2) 0.0371(10) Uani 1 1 d .
H43 H 0.1679 0.2259 1.0991 0.045 Uiso 1 1 calc R
C44 C 0.2573(3) 0.0592(3) 0.8447(2) 0.0443(11) Uani 1 1 d .
H44A H 0.3082 0.0662 0.8278 0.066 Uiso 1 1 calc R
H44B H 0.2192 0.1062 0.8356 0.066 Uiso 1 1 calc R
H44C H 0.2485 0.0276 0.8251 0.066 Uiso 1 1 calc R
C45 C 0.3251(3) -0.0713(2) 0.9473(3) 0.0531(13) Uani 1 1 d .
H45A H 0.3184 -0.1024 0.9261 0.08 Uiso 1 1 calc R
H45B H 0.321 -0.0951 0.9927 0.08 Uiso 1 1 calc R
H45C H 0.3754 -0.0625 0.9315 0.08 Uiso 1 1 calc R
C46 C 0.1525(3) -0.0007(2) 0.9672(2) 0.0403(10) Uani 1 1 d .
C47 C 0.1340(3) -0.0022(3) 1.0360(2) 0.0569(14) Uani 1 1 d .
H47A H 0.0861 -0.0152 1.0548 0.085 Uiso 1 1 calc R
H47B H 0.1291 0.0457 1.0391 0.085 Uiso 1 1 calc R
H47C H 0.175 -0.038 1.0586 0.085 Uiso 1 1 calc R
C48 C 0.1534(3) -0.0734(3) 0.9616(3) 0.0558(14) Uani 1 1 d .
H48A H 0.1911 -0.1124 0.9857 0.084 Uiso 1 1 calc R
H48B H 0.1666 -0.0727 0.9173 0.084 Uiso 1 1 calc R
H48C H 0.103 -0.0817 0.9782 0.084 Uiso 1 1 calc R
C49 C 0.0884(3) 0.0578(3) 0.9325(3) 0.0523(13) Uani 1 1 d .
H49A H 0.0396 0.0473 0.9526 0.078 Uiso 1 1 calc R
H49B H 0.0981 0.0581 0.8884 0.078 Uiso 1 1 calc R
H49C H 0.0868 0.1053 0.9346 0.078 Uiso 1 1 calc R
N51 N 0.0111(2) 0.2612(2) 0.93284(19) 0.0453(6) Uani 1 1 d .
H51 H -0.0001 0.2279 0.9199 0.054 Uiso 1 1 calc R
C52 C 0.0064(3) 0.2293(3) 1.0015(3) 0.0620(6) Uani 1 1 d .
H52A H 0.0111 0.2638 1.0202 0.093 Uiso 1 1 calc R
H52B H 0.0477 0.1847 1.011 0.093 Uiso 1 1 calc R
H52C H -0.0426 0.2182 1.0189 0.093 Uiso 1 1 calc R
C53 C -0.0533(3) 0.3269(3) 0.9174(3) 0.0620(6) Uani 1 1 d .
H53A H -0.1014 0.3149 0.9379 0.093 Uiso 1 1 calc R
H53B H -0.0525 0.3448 0.8717 0.093 Uiso 1 1 calc R
H53C H -0.0485 0.3644 0.9324 0.093 Uiso 1 1 calc R
Zr2 Zr 0.43450(2) 0.21954(2) 0.552024(19) 0.02963(10) Uani 1 1 d .
Cl21 Cl 0.38692(9) 0.14993(7) 0.51171(9) 0.0743(5) Uani 1 1 d .
Cl22 Cl 0.53875(6) 0.24221(6) 0.46674(5) 0.0413(3) Uani 1 1 d .
Si11 Si 0.29078(9) 0.40568(8) 0.39854(7) 0.0565(4) Uani 1 1 d .
Si12 Si 0.62164(7) -0.01312(6) 0.61631(6) 0.0331(3) Uani 1 1 d .
N101 N 0.46284(17) 0.29036(17) 0.60511(15) 0.0263(7) Uani 1 1 d .
C102 C 0.4158(2) 0.3347(2) 0.71474(19) 0.0319(9) Uani 1 1 d .
H102 H 0.3957 0.3471 0.753 0.038 Uiso 1 1 calc R
O111 O 0.36469(16) 0.31567(15) 0.52039(14) 0.0362(7) Uani 1 1 d .
C112 C 0.3585(2) 0.3867(2) 0.5074(2) 0.0343(9) Uani 1 1 d .
C113 C 0.3859(2) 0.4089(2) 0.54555(19) 0.0306(9) Uani 1 1 d .
C114 C 0.3863(2) 0.4834(2) 0.52835(19) 0.0321(9) Uani 1 1 d .
C115 C 0.3514(3) 0.5330(2) 0.4755(2) 0.0410(11) Uani 1 1 d .
C116 C 0.3193(3) 0.5074(2) 0.4411(2) 0.0493(12) Uani 1 1 d .
H116 H 0.2939 0.5415 0.4074 0.059 Uiso 1 1 calc R
C117 C 0.3231(3) 0.4359(2) 0.4540(2) 0.0464(12) Uani 1 1 d .
C118 C 0.4242(2) 0.5104(2) 0.5572(2) 0.0336(9) Uani 1 1 d .
H118 H 0.4491 0.4786 0.592 0.04 Uiso 1 1 calc R
C119 C 0.4258(2) 0.5815(2) 0.5360(2) 0.0387(10) Uani 1 1 d .
H119 H 0.452 0.5978 0.5561 0.046 Uiso 1 1 calc R
C120 C 0.3893(3) 0.6303(2) 0.4851(2) 0.0458(12) Uani 1 1 d .
H120 H 0.3898 0.6796 0.4714 0.055 Uiso 1 1 calc R
C121 C 0.3534(3) 0.6063(2) 0.4558(2) 0.0483(12) Uani 1 1 d .
H121 H 0.329 0.6393 0.4211 0.058 Uiso 1 1 calc R
C122 C 0.4137(2) 0.3575(2) 0.60471(18) 0.0272(8) Uani 1 1 d .
C123 C 0.3891(2) 0.3790(2) 0.65972(19) 0.0282(8) Uani 1 1 d .
H123 H 0.3535 0.4247 0.659 0.034 Uiso 1 1 calc R
C124 C 0.3656(3) 0.3291(3) 0.3734(3) 0.0583(14) Uani 1 1 d .
H12A H 0.3608 0.283 0.4041 0.088 Uiso 1 1 calc R
H12B H 0.4161 0.3345 0.3708 0.088 Uiso 1 1 calc R
H12C H 0.359 0.33 0.332 0.088 Uiso 1 1 calc R
C125 C 0.2740(4) 0.4821(4) 0.3248(3) 0.086(2) Uani 1 1 d .
H12D H 0.261 0.4657 0.2945 0.129 Uiso 1 1 calc R
H12E H 0.3202 0.4984 0.3067 0.129 Uiso 1 1 calc R
H12F H 0.2321 0.5223 0.3347 0.129 Uiso 1 1 calc R
C126 C 0.2097(5) 0.3850(4) 0.4355(3) 0.102(3) Uani 1 1 d .
C127 C 0.2022(3) 0.3272(4) 0.5007(3) 0.077(2) Uani 1 1 d .
H12G H 0.2056 0.3458 0.5336 0.115 Uiso 1 1 calc R
H12H H 0.2433 0.2828 0.5002 0.115 Uiso 1 1 calc R
H12I H 0.153 0.3167 0.5091 0.115 Uiso 1 1 calc R
C128 C 0.1348(4) 0.4503(5) 0.4345(4) 0.107(3) Uani 1 1 d .
H12J H 0.0901 0.4314 0.4505 0.161 Uiso 1 1 calc R
H12K H 0.1318 0.4817 0.3913 0.161 Uiso 1 1 calc R
H12L H 0.1362 0.4782 0.4611 0.161 Uiso 1 1 calc R
C129 C 0.1884(6) 0.3395(6) 0.3911(5) 0.151(4) Uani 1 1 d .
H12M H 0.2214 0.2899 0.3989 0.227 Uiso 1 1 calc R
H12N H 0.1969 0.3651 0.3462 0.227 Uiso 1 1 calc R
H12O H 0.1351 0.3384 0.4038 0.227 Uiso 1 1 calc R
O131 O 0.50164(15) 0.14121(14) 0.60945(13) 0.0296(6) Uani 1 1 d .
C132 C 0.5620(2) 0.1320(2) 0.63590(18) 0.0274(8) Uani 1 1 d .
C133 C 0.6212(2) 0.0650(2) 0.64248(18) 0.0285(8) Uani 1 1 d .
C134 C 0.6818(2) 0.0592(2) 0.66884(19) 0.0315(9) Uani 1 1 d .
H134 H 0.7208 0.0149 0.6752 0.038 Uiso 1 1 calc R
C135 C 0.6893(2) 0.1160(2) 0.68707(19) 0.0299(9) Uani 1 1 d .
C136 C 0.6305(2) 0.1816(2) 0.67979(17) 0.0267(8) Uani 1 1 d .
C137 C 0.5641(2) 0.1874(2) 0.65613(17) 0.0268(8) Uani 1 1 d .
C138 C 0.7553(2) 0.1084(2) 0.7110(2) 0.0369(10) Uani 1 1 d .
H138 H 0.7941 0.064 0.7168 0.044 Uiso 1 1 calc R
C139 C 0.7634(2) 0.1646(3) 0.7255(2) 0.0407(10) Uani 1 1 d .
H139 H 0.8072 0.1589 0.7422 0.049 Uiso 1 1 calc R
C140 C 0.7070(2) 0.2308(2) 0.7158(2) 0.0374(10) Uani 1 1 d .
H140 H 0.7135 0.2701 0.7248 0.045 Uiso 1 1 calc R
C141 C 0.6423(2) 0.2396(2) 0.69335(19) 0.0315(9) Uani 1 1 d .
H141 H 0.6049 0.285 0.6868 0.038 Uiso 1 1 calc R
C142 C 0.4973(2) 0.2514(2) 0.65761(18) 0.0270(8) Uani 1 1 d .
C143 C 0.4727(2) 0.2715(2) 0.71299(19) 0.0302(9) Uani 1 1 d .
H143 H 0.495 0.2419 0.7496 0.036 Uiso 1 1 calc R
C144 C 0.7233(3) -0.0651(2) 0.5996(2) 0.0453(11) Uani 1 1 d .
H14A H 0.7258 -0.1024 0.5812 0.068 Uiso 1 1 calc R
H14B H 0.7449 -0.0879 0.6389 0.068 Uiso 1 1 calc R
H14C H 0.7523 -0.032 0.5701 0.068 Uiso 1 1 calc R
C145 C 0.5798(3) 0.0186(3) 0.5425(2) 0.0574(14) Uani 1 1 d .
H14D H 0.5964 0.0608 0.5138 0.086 Uiso 1 1 calc R
H14E H 0.5242 0.032 0.5525 0.086 Uiso 1 1 calc R
H14F H 0.5967 -0.0203 0.5224 0.086 Uiso 1 1 calc R
C146 C 0.5715(3) -0.0756(2) 0.6830(2) 0.0443(11) Uani 1 1 d .
C147 C 0.4885(3) -0.0363(3) 0.6991(3) 0.0765(19) Uani 1 1 d .
H14G H 0.4625 -0.0703 0.7314 0.115 Uiso 1 1 calc R
H14H H 0.464 -0.0168 0.6613 0.115 Uiso 1 1 calc R
H14I H 0.4854 0.0033 0.715 0.115 Uiso 1 1 calc R
C148 C 0.6105(4) -0.1035(3) 0.7418(3) 0.0694(17) Uani 1 1 d .
H14J H 0.6087 -0.0625 0.7553 0.104 Uiso 1 1 calc R
H14K H 0.6636 -0.1301 0.7319 0.104 Uiso 1 1 calc R
H14L H 0.584 -0.1358 0.7757 0.104 Uiso 1 1 calc R
C149 C 0.5765(4) -0.1419(3) 0.6634(3) 0.0698(17) Uani 1 1 d .
H14M H 0.5529 -0.1754 0.6987 0.105 Uiso 1 1 calc R
H14N H 0.6299 -0.1663 0.652 0.105 Uiso 1 1 calc R
H14O H 0.5497 -0.1262 0.6273 0.105 Uiso 1 1 calc R
N151 N 0.3302(2) 0.1999(2) 0.63049(19) 0.0453(6) Uani 1 1 d .
H151 H 0.2958 0.2004 0.6074 0.054 Uiso 1 1 calc R
C152 C 0.2878(3) 0.2512(3) 0.6605(3) 0.0620(6) Uani 1 1 d .
H15A H 0.2415 0.2381 0.6851 0.093 Uiso 1 1 calc R
H15B H 0.274 0.2984 0.6292 0.093 Uiso 1 1 calc R
H15C H 0.3176 0.2538 0.6887 0.093 Uiso 1 1 calc R
C153 C 0.3408(3) 0.1264(3) 0.6758(3) 0.0620(6) Uani 1 1 d .
H15D H 0.3672 0.123 0.709 0.093 Uiso 1 1 calc R
H15E H 0.371 0.0904 0.6538 0.093 Uiso 1 1 calc R
H15F H 0.291 0.1174 0.6947 0.093 Uiso 1 1 calc R
Zr3 Zr 0.753405(19) 0.181341(18) 0.225130(17) 0.02276(9) Uani 1 1 d .
Cl31 Cl 0.69145(6) 0.10607(5) 0.20710(5) 0.0329(2) Uani 1 1 d .
Cl32 Cl 0.86812(6) 0.17299(5) 0.14764(5) 0.0355(2) Uani 1 1 d .
Si21 Si 0.64933(7) 0.34437(6) 0.03983(5) 0.0313(2) Uani 1 1 d .
Si22 Si 0.93154(7) -0.04321(6) 0.30725(6) 0.0336(3) Uani 1 1 d .
N201 N 0.78218(16) 0.26584(15) 0.26333(14) 0.0232(6) Uani 1 1 d .
C202 C 0.7235(2) 0.3238(2) 0.36466(19) 0.0329(9) Uani 1 1 d .
H202 H 0.6997 0.3405 0.4005 0.039 Uiso 1 1 calc R
O211 O 0.69649(14) 0.27504(13) 0.17448(12) 0.0263(6) Uani 1 1 d .
C212 C 0.6897(2) 0.34652(18) 0.15494(18) 0.0238(8) Uani 1 1 d .
C213 C 0.70641(19) 0.37736(19) 0.19306(18) 0.0243(8) Uani 1 1 d .
C214 C 0.70181(19) 0.45364(19) 0.17136(18) 0.0248(8) Uani 1 1 d .
C215 C 0.6744(2) 0.4952(2) 0.11310(19) 0.0284(8) Uani 1 1 d .
C216 C 0.6563(2) 0.4604(2) 0.07720(19) 0.0295(9) Uani 1 1 d .
H216 H 0.6376 0.489 0.0388 0.035 Uiso 1 1 calc R
C217 C 0.6646(2) 0.3870(2) 0.09535(19) 0.0279(8) Uani 1 1 d .
C218 C 0.7266(2) 0.4897(2) 0.20212(19) 0.0285(8) Uani 1 1 d .
H218 H 0.7476 0.463 0.2398 0.034 Uiso 1 1 calc R
C219 C 0.7205(2) 0.5626(2) 0.1781(2) 0.0329(9) Uani 1 1 d .
H219 H 0.737 0.5855 0.1998 0.039 Uiso 1 1 calc R
C220 C 0.6904(2) 0.6038(2) 0.1221(2) 0.0359(10) Uani 1 1 d .
H220 H 0.6856 0.6543 0.1066 0.043 Uiso 1 1 calc R
C221 C 0.6683(2) 0.5706(2) 0.0904(2) 0.0344(9) Uani 1 1 d .
H221 H 0.6483 0.5984 0.0524 0.041 Uiso 1 1 calc R
C222 C 0.72943(19) 0.33247(19) 0.25609(17) 0.0229(8) Uani 1 1 d .
C223 C 0.6975(2) 0.3603(2) 0.30742(19) 0.0288(9) Uani 1 1 d .
H223 H 0.6579 0.4042 0.303 0.035 Uiso 1 1 calc R
C224 C 0.7264(3) 0.2593(2) 0.0367(2) 0.0453(11) Uani 1 1 d .
H22A H 0.728 0.2475 -0.0016 0.068 Uiso 1 1 calc R
H22B H 0.7161 0.2196 0.0736 0.068 Uiso 1 1 calc R
H22C H 0.7754 0.2662 0.0365 0.068 Uiso 1 1 calc R
C225 C 0.6576(3) 0.4100(2) -0.0408(2) 0.0437(11) Uani 1 1 d .
H22D H 0.7086 0.4175 -0.0525 0.066 Uiso 1 1 calc R
H22E H 0.6195 0.4563 -0.0408 0.066 Uiso 1 1 calc R
H22F H 0.6491 0.3907 -0.0712 0.066 Uiso 1 1 calc R
C226 C 0.5519(2) 0.3279(2) 0.0596(2) 0.0378(10) Uani 1 1 d .
C227 C 0.4896(3) 0.3997(3) 0.0503(3) 0.0553(13) Uani 1 1 d .
H22G H 0.4397 0.3902 0.0606 0.083 Uiso 1 1 calc R
H22H H 0.4969 0.4292 0.0064 0.083 Uiso 1 1 calc R
H22I H 0.4925 0.4257 0.078 0.083 Uiso 1 1 calc R
C228 C 0.5378(3) 0.2810(3) 0.1281(2) 0.0533(13) Uani 1 1 d .
H22J H 0.5378 0.307 0.1568 0.08 Uiso 1 1 calc R
H22K H 0.5781 0.2354 0.1348 0.08 Uiso 1 1 calc R
H22L H 0.4885 0.2709 0.1362 0.08 Uiso 1 1 calc R
C229 C 0.5468(3) 0.2877(3) 0.0157(3) 0.0610(15) Uani 1 1 d .
H22M H 0.4962 0.2797 0.0253 0.092 Uiso 1 1 calc R
H22N H 0.5855 0.241 0.0222 0.092 Uiso 1 1 calc R
H22O H 0.5553 0.3168 -0.0281 0.092 Uiso 1 1 calc R
O231 O 0.81322(14) 0.11155(13) 0.29200(12) 0.0260(6) Uani 1 1 d .
C232 C 0.8754(2) 0.10769(19) 0.31348(17) 0.0245(8) Uani 1 1 d .
C233 C 0.9332(2) 0.0403(2) 0.32428(18) 0.0271(8) Uani 1 1 d .
C234 C 0.9939(2) 0.0378(2) 0.34878(19) 0.0323(9) Uani 1 1 d .
H234 H 1.0329 -0.0064 0.3574 0.039 Uiso 1 1 calc R
C235 C 1.0014(2) 0.0980(2) 0.36182(18) 0.0288(8) Uani 1 1 d .
C236 C 0.9440(2) 0.1648(2) 0.34863(17) 0.0257(8) Uani 1 1 d .
C237 C 0.8791(2) 0.16832(19) 0.32490(17) 0.0235(8) Uani 1 1 d .
C238 C 1.0660(2) 0.0917(2) 0.38694(19) 0.0347(9) Uani 1 1 d .
H238 H 1.1044 0.047 0.395 0.042 Uiso 1 1 calc R
C239 C 1.0733(2) 0.1493(2) 0.3995(2) 0.0373(10) Uani 1 1 d .
H239 H 1.1155 0.1442 0.4179 0.045 Uiso 1 1 calc R
C240 C 1.0182(3) 0.2163(2) 0.3854(2) 0.0378(10) Uani 1 1 d .
H240 H 1.024 0.2565 0.3935 0.045 Uiso 1 1 calc R
C241 C 0.9561(2) 0.2243(2) 0.35996(19) 0.0324(9) Uani 1 1 d .
H241 H 0.9205 0.2705 0.3497 0.039 Uiso 1 1 calc R
C242 C 0.8137(2) 0.23456(19) 0.31789(17) 0.0231(8) Uani 1 1 d .
C243 C 0.7839(2) 0.2634(2) 0.36886(19) 0.0299(9) Uani 1 1 d .
H243 H 0.8058 0.2409 0.4065 0.036 Uiso 1 1 calc R
C244 C 1.0333(3) -0.0975(3) 0.2947(3) 0.0555(14) Uani 1 1 d .
H24D H 1.0355 -0.1405 0.2838 0.083 Uiso 1 1 calc R
H24E H 1.0552 -0.1126 0.3334 0.083 Uiso 1 1 calc R
H24F H 1.0622 -0.0679 0.2604 0.083 Uiso 1 1 calc R
C245 C 0.8929(3) -0.0225(2) 0.2336(2) 0.0498(12) Uani 1 1 d .
H24G H 0.9163 0.0123 0.1997 0.075 Uiso 1 1 calc R
H24H H 0.8377 -0.0017 0.2404 0.075 Uiso 1 1 calc R
H24I H 0.9044 -0.0671 0.222 0.075 Uiso 1 1 calc R
C246 C 0.8762(3) -0.0983(2) 0.3763(2) 0.0447(11) Uani 1 1 d .
C247 C 0.7960(3) -0.0522(3) 0.3924(3) 0.0574(14) Uani 1 1 d .
H24J H 0.77 -0.0326 0.3555 0.086 Uiso 1 1 calc R
H24K H 0.7989 -0.0122 0.4051 0.086 Uiso 1 1 calc R
H24L H 0.7676 -0.082 0.4271 0.086 Uiso 1 1 calc R
C248 C 0.9165(4) -0.1287(3) 0.4347(3) 0.0643(16) Uani 1 1 d .
H24M H 0.9229 -0.0887 0.4452 0.097 Uiso 1 1 calc R
H24N H 0.9665 -0.1615 0.4258 0.097 Uiso 1 1 calc R
H24O H 0.8859 -0.1551 0.4703 0.097 Uiso 1 1 calc R
C249 C 0.8704(4) -0.1620(3) 0.3584(3) 0.0616(15) Uani 1 1 d .
H24P H 0.8439 -0.1921 0.3944 0.092 Uiso 1 1 calc R
H24Q H 0.9216 -0.191 0.3465 0.092 Uiso 1 1 calc R
H24R H 0.8421 -0.1432 0.3228 0.092 Uiso 1 1 calc R
N251 N 0.6525(2) 0.1940(2) 0.31252(19) 0.0453(6) Uani 1 1 d .
H251 H 0.6666 0.2167 0.3348 0.054 Uiso 1 1 calc R
C252 C 0.5785(3) 0.2410(3) 0.2935(3) 0.0620(6) Uani 1 1 d .
H25D H 0.5625 0.221 0.2675 0.093 Uiso 1 1 calc R
H25E H 0.5835 0.2896 0.2694 0.093 Uiso 1 1 calc R
H25F H 0.5404 0.2437 0.3311 0.093 Uiso 1 1 calc R
C253 C 0.6424(3) 0.1246(3) 0.3576(3) 0.0620(6) Uani 1 1 d .
H25G H 0.6043 0.134 0.3937 0.093 Uiso 1 1 calc R
H25H H 0.6909 0.0946 0.3721 0.093 Uiso 1 1 calc R
H25I H 0.6253 0.0992 0.3369 0.093 Uiso 1 1 calc R
C301 C 0.8703(4) 0.2695(4) 0.8207(3) 0.0868(8) Uani 1 1 d D
H301 H 0.9231 0.2663 0.8109 0.104 Uiso 1 1 calc R
C302 C 0.8162(4) 0.3370(4) 0.8026(3) 0.0868(8) Uani 1 1 d D
H302 H 0.8328 0.3792 0.7801 0.104 Uiso 1 1 calc R
C303 C 0.7407(4) 0.3420(4) 0.8169(3) 0.0868(8) Uani 1 1 d D
H303 H 0.7042 0.3873 0.8045 0.104 Uiso 1 1 calc R
C304 C 0.7178(4) 0.2796(4) 0.8501(3) 0.0868(8) Uani 1 1 d D
H304 H 0.6651 0.2823 0.8601 0.104 Uiso 1 1 calc R
C305 C 0.7696(4) 0.2149(4) 0.8684(3) 0.0868(8) Uani 1 1 d D
H305 H 0.7527 0.1732 0.8924 0.104 Uiso 1 1 calc R
C306 C 0.8457(4) 0.2089(4) 0.8527(3) 0.0868(8) Uani 1 1 d D
H306 H 0.8815 0.1629 0.8638 0.104 Uiso 1 1 calc R
C311 C 0.9414(4) 0.3281(4) 0.6455(4) 0.0975(10) Uani 1 1 d D
H311 H 0.9575 0.3282 0.6816 0.117 Uiso 1 1 calc R
C312 C 0.8752(4) 0.3100(4) 0.6518(4) 0.0975(10) Uani 1 1 d D
H312 H 0.8448 0.298 0.6917 0.117 Uiso 1 1 calc R
C313 C 0.8548(4) 0.3100(4) 0.5986(4) 0.0975(10) Uani 1 1 d D
H313 H 0.8084 0.2994 0.6019 0.117 Uiso 1 1 calc R
C314 C 0.8995(4) 0.3250(4) 0.5396(4) 0.0975(10) Uani 1 1 d D
H314 H 0.8846 0.3235 0.5035 0.117 Uiso 1 1 calc R
C315 C 0.9661(4) 0.3420(4) 0.5353(4) 0.0975(10) Uani 1 1 d D
H315 H 0.9989 0.3508 0.4962 0.117 Uiso 1 1 calc R
C316 C 0.9840(5) 0.3460(4) 0.5874(4) 0.0975(10) Uani 1 1 d D
H316 H 1.0275 0.3617 0.5835 0.117 Uiso 1 1 calc R
C321 C 0.5916(4) 0.1187(4) 0.8456(3) 0.0893(10) Uani 1 1 d D
H321 H 0.6451 0.1042 0.8336 0.107 Uiso 1 1 calc R
C322 C 0.5608(4) 0.1641(4) 0.8842(3) 0.0893(10) Uani 1 1 d D
H322 H 0.593 0.1805 0.8985 0.107 Uiso 1 1 calc R
C323 C 0.4822(4) 0.1850(4) 0.9014(3) 0.0893(10) Uani 1 1 d D
H323 H 0.4597 0.2163 0.9274 0.107 Uiso 1 1 calc R
C324 C 0.4386(4) 0.1593(4) 0.8801(3) 0.0893(10) Uani 1 1 d D
H324 H 0.3849 0.1728 0.8917 0.107 Uiso 1 1 calc R
C325 C 0.4703(4) 0.1147(4) 0.8425(3) 0.0893(10) Uani 1 1 d D
H325 H 0.4388 0.0973 0.8284 0.107 Uiso 1 1 calc R
C326 C 0.5468(4) 0.0952(4) 0.8251(3) 0.0893(10) Uani 1 1 d D
H326 H 0.5687 0.0648 0.7984 0.107 Uiso 1 1 calc R
C331 C 0.7790(3) 0.1876(3) 0.5436(2) 0.0524(5) Uani 1 1 d D
H331 H 0.7564 0.225 0.5635 0.063 Uiso 1 1 calc R
C332 C 0.7341(3) 0.1637(3) 0.5211(2) 0.0524(5) Uani 1 1 d D
H332 H 0.6806 0.1845 0.5249 0.063 Uiso 1 1 calc R
C333 C 0.7681(3) 0.1087(3) 0.4927(2) 0.0524(5) Uani 1 1 d D
H333 H 0.7375 0.0918 0.4771 0.063 Uiso 1 1 calc R
C334 C 0.8457(3) 0.0783(3) 0.4869(2) 0.0524(5) Uani 1 1 d D
H334 H 0.8685 0.0408 0.4673 0.063 Uiso 1 1 calc R
C335 C 0.8900(3) 0.1024(3) 0.5095(2) 0.0524(5) Uani 1 1 d D
H335 H 0.9434 0.0812 0.506 0.063 Uiso 1 1 calc R
C336 C 0.8571(3) 0.1572(3) 0.5373(2) 0.0524(5) Uani 1 1 d D
H336 H 0.8881 0.1743 0.5523 0.063 Uiso 1 1 calc R
C341 C 0.4757(4) 0.4846(4) 0.3060(4) 0.0969(10) Uani 1 1 d D
H341 H 0.4754 0.4548 0.3483 0.116 Uiso 1 1 calc R
C342 C 0.4613(4) 0.5597(4) 0.2911(4) 0.0969(10) Uani 1 1 d D
H342 H 0.4495 0.5815 0.3239 0.116 Uiso 1 1 calc R
C343 C 0.4638(4) 0.6012(5) 0.2311(4) 0.0969(10) Uani 1 1 d D
H343 H 0.4549 0.6519 0.2222 0.116 Uiso 1 1 calc R
C344 C 0.4790(4) 0.5718(4) 0.1826(4) 0.0969(10) Uani 1 1 d D
H344 H 0.4817 0.6016 0.1403 0.116 Uiso 1 1 calc R
C345 C 0.4899(4) 0.5004(4) 0.1956(4) 0.0969(10) Uani 1 1 d D
H345 H 0.4975 0.4798 0.1625 0.116 Uiso 1 1 calc R
C346 C 0.4901(4) 0.4563(5) 0.2576(4) 0.0969(10) Uani 1 1 d D
H346 H 0.5006 0.4055 0.266 0.116 Uiso 1 1 calc R
C351 C 0.1836(3) 0.1369(3) 0.2201(2) 0.0655(7) Uani 1 1 d D
H351 H 0.2128 0.1504 0.24 0.079 Uiso 1 1 calc R
C352 C 0.1049(3) 0.1657(3) 0.2264(2) 0.0655(7) Uani 1 1 d D
H352 H 0.0802 0.1993 0.25 0.079 Uiso 1 1 calc R
C353 C 0.0629(4) 0.1446(3) 0.1975(2) 0.0655(7) Uani 1 1 d D
H353 H 0.0092 0.1637 0.2015 0.079 Uiso 1 1 calc R
C354 C 0.0991(3) 0.0961(3) 0.1632(3) 0.0655(7) Uani 1 1 d D
H354 H 0.0704 0.0814 0.1439 0.079 Uiso 1 1 calc R
C355 C 0.1778(3) 0.0685(4) 0.1570(2) 0.0655(7) Uani 1 1 d D
H355 H 0.2028 0.0353 0.133 0.079 Uiso 1 1 calc R
C356 C 0.2193(4) 0.0891(3) 0.1852(2) 0.0655(7) Uani 1 1 d D
H356 H 0.273 0.0702 0.1807 0.079 Uiso 1 1 calc R
C361 C 0.7901(7) 0.5365(6) 0.8570(5) 0.1466(17) Uani 1 1 d D
H361 H 0.8127 0.4869 0.8761 0.176 Uiso 1 1 calc R
C362 C 0.7271(7) 0.5545(6) 0.8339(5) 0.1466(17) Uani 1 1 d D
H362 H 0.7058 0.5178 0.8357 0.176 Uiso 1 1 calc R
C363 C 0.8235(7) 0.5853(6) 0.8547(5) 0.1466(17) Uani 1 1 d D
H363 H 0.8715 0.571 0.8682 0.176 Uiso 1 1 calc R
C364 C 0.7841(7) 0.6613(6) 0.8308(5) 0.1466(17) Uani 1 1 d D
H364 H 0.8043 0.6981 0.8307 0.176 Uiso 1 1 calc R
C365 C 0.7219(7) 0.6774(6) 0.8100(5) 0.1466(17) Uani 1 1 d D
H365 H 0.6954 0.7271 0.7962 0.176 Uiso 1 1 calc R
C366 C 0.6906(7) 0.6273(6) 0.8065(5) 0.1466(17) Uani 1 1 d D
H366 H 0.647 0.641 0.7867 0.176 Uiso 1 1 calc R

loop_
_atom_site_aniso_label
_atom_site_aniso_U_11
_atom_site_aniso_U_22
_atom_site_aniso_U_33
_atom_site_aniso_U_23
_atom_site_aniso_U_13
_atom_site_aniso_U_12
Zr1 0.02458(18) 0.01841(17) 0.0352(2) -0.00498(15) -0.00770(15) -0.00375(14)
Cl11 0.0433(6) 0.0432(6) 0.0464(7) -0.0100(5) -0.0178(5) -0.0124(5)
Cl12 0.0316(5) 0.0336(5) 0.0365(6) -0.0078(4) -0.0009(4) -0.0116(4)
Si1 0.0602(9) 0.0356(7) 0.1162(15) 0.0270(8) -0.0607(10) -0.0210(7)
Si2 0.0351(6) 0.0221(5) 0.0387(7) -0.0123(5) -0.0048(5) -0.0017(5)
N2 0.0245(16) 0.0198(15) 0.043(2) -0.0110(14) 0.0008(14) -0.0064(13)
C2 0.043(3) 0.046(3) 0.054(3) -0.028(2) 0.013(2) -0.022(2)
O11 0.0336(15) 0.0205(13) 0.059(2) -0.0036(13) -0.0165(14) -0.0039(12)
C12 0.0224(19) 0.0182(19) 0.072(3) -0.006(2) -0.005(2) -0.0026(16)
C13 0.0231(19) 0.0228(19) 0.062(3) -0.018(2) 0.0044(19) -0.0041(16)
C14 0.025(2) 0.025(2) 0.075(4) -0.023(2) 0.016(2) -0.0058(17)
C15 0.025(2) 0.028(2) 0.092(4) -0.023(3) 0.014(2) -0.0066(18)
C16 0.023(2) 0.020(2) 0.100(4) 0.000(2) 0.002(2) -0.0005(17)
C17 0.026(2) 0.023(2) 0.092(4) 0.001(2) -0.015(2) -0.0029(17)
C18 0.038(2) 0.037(2) 0.083(4) -0.036(3) 0.020(2) -0.016(2)
C19 0.049(3) 0.049(3) 0.112(5) -0.057(3) 0.033(3) -0.023(3)
C20 0.053(3) 0.043(3) 0.127(6) -0.056(4) 0.045(4) -0.027(3)
C21 0.039(3) 0.026(2) 0.114(5) -0.027(3) 0.032(3) -0.012(2)
C22 0.027(2) 0.0241(19) 0.056(3) -0.0179(19) 0.0014(19) -0.0080(16)
C23 0.032(2) 0.037(2) 0.067(3) -0.033(2) 0.013(2) -0.0123(19)
C24 0.067(4) 0.059(4) 0.124(6) 0.021(4) -0.062(4) -0.034(3)
C25 0.114(6) 0.048(4) 0.245(11) 0.046(5) -0.133(7) -0.027(4)
C26 0.110(5) 0.068(4) 0.063(4) 0.026(3) -0.062(4) -0.055(4)
C27 0.077(4) 0.096(5) 0.063(4) 0.008(4) -0.022(3) -0.031(4)
C28 0.184(9) 0.124(7) 0.108(7) 0.023(5) -0.104(7) -0.080(7)
C29 0.162(8) 0.119(6) 0.071(5) 0.010(4) -0.034(5) -0.106(6)
O31 0.0288(13) 0.0196(12) 0.0304(15) -0.0066(11) -0.0068(11) -0.0043(11)
C32 0.0245(18) 0.0220(18) 0.024(2) -0.0043(15) -0.0020(15) -0.0056(15)
C33 0.0277(19) 0.0249(18) 0.026(2) -0.0066(16) 0.0000(16) -0.0094(16)
C34 0.030(2) 0.036(2) 0.026(2) -0.0068(17) 0.0009(16) -0.0146(17)
C35 0.030(2) 0.038(2) 0.028(2) -0.0018(18) -0.0042(17) -0.0111(18)
C36 0.031(2) 0.0258(19) 0.031(2) -0.0018(17) -0.0026(17) -0.0017(17)
C37 0.0279(19) 0.0231(18) 0.030(2) -0.0053(16) -0.0016(16) -0.0047(16)
C38 0.034(2) 0.052(3) 0.034(3) -0.004(2) -0.0076(19) -0.009(2)
C39 0.038(2) 0.072(4) 0.041(3) -0.009(3) -0.015(2) -0.018(3)
C40 0.049(3) 0.074(4) 0.038(3) -0.017(2) -0.005(2) -0.035(3)
C41 0.040(2) 0.045(3) 0.034(2) -0.012(2) -0.0007(19) -0.020(2)
C42 0.0270(19) 0.029(2) 0.036(2) -0.0142(18) 0.0010(17) -0.0134(16)
C43 0.036(2) 0.041(2) 0.041(3) -0.020(2) 0.0036(19) -0.018(2)
C44 0.050(3) 0.042(3) 0.044(3) -0.019(2) -0.006(2) -0.011(2)
C45 0.053(3) 0.033(2) 0.073(4) -0.027(2) -0.019(3) 0.007(2)
C46 0.048(3) 0.031(2) 0.046(3) -0.016(2) -0.001(2) -0.014(2)
C47 0.057(3) 0.064(3) 0.058(3) -0.024(3) 0.005(3) -0.031(3)
C48 0.058(3) 0.037(3) 0.080(4) -0.027(3) -0.001(3) -0.017(2)
C49 0.041(3) 0.044(3) 0.071(4) -0.015(3) -0.009(2) -0.012(2)
N51 0.0349(11) 0.0421(12) 0.0508(14) -0.0090(11) -0.0019(10) -0.0080(10)
C52 0.0484(12) 0.0612(14) 0.0620(15) -0.0122(11) 0.0072(11) -0.0138(11)
C53 0.0484(12) 0.0612(14) 0.0620(15) -0.0122(11) 0.0072(11) -0.0138(11)
Zr2 0.02866(19) 0.02554(19) 0.0344(2) -0.00638(16) -0.01041(16) -0.00532(15)
Cl21 0.0768(9) 0.0393(7) 0.1277(14) -0.0214(8) -0.0638(10) -0.0099(6)
Cl22 0.0470(6) 0.0430(6) 0.0336(6) -0.0150(5) 0.0000(5) -0.0121(5)
Si11 0.0661(10) 0.0526(9) 0.0506(9) -0.0085(7) -0.0252(8) -0.0108(7)
Si12 0.0349(6) 0.0255(5) 0.0375(7) -0.0076(5) -0.0084(5) -0.0059(5)
N101 0.0233(15) 0.0268(16) 0.0261(17) -0.0084(14) -0.0032(13) -0.0031(13)
C102 0.031(2) 0.036(2) 0.028(2) -0.0122(18) -0.0001(17) -0.0084(18)
O111 0.0400(16) 0.0309(15) 0.0388(17) -0.0100(13) -0.0172(13) -0.0029(13)
C112 0.036(2) 0.027(2) 0.034(2) -0.0096(18) -0.0092(18) 0.0014(17)
C113 0.0242(18) 0.030(2) 0.030(2) -0.0079(17) -0.0020(16) 0.0006(16)
C114 0.028(2) 0.027(2) 0.032(2) -0.0091(17) 0.0011(17) 0.0007(16)
C115 0.048(3) 0.031(2) 0.032(2) -0.0096(19) -0.002(2) 0.002(2)
C116 0.067(3) 0.033(2) 0.040(3) -0.009(2) -0.024(2) 0.005(2)
C117 0.058(3) 0.035(2) 0.042(3) -0.011(2) -0.022(2) 0.003(2)
C118 0.0233(19) 0.030(2) 0.040(2) -0.0105(18) 0.0001(17) -0.0003(16)
C119 0.032(2) 0.032(2) 0.048(3) -0.020(2) 0.0093(19) -0.0066(18)
C120 0.054(3) 0.029(2) 0.042(3) -0.011(2) 0.012(2) -0.009(2)
C121 0.059(3) 0.029(2) 0.042(3) -0.007(2) -0.003(2) 0.001(2)
C122 0.0229(18) 0.0268(19) 0.030(2) -0.0081(16) -0.0038(15) -0.0049(15)
C123 0.0233(18) 0.0279(19) 0.035(2) -0.0130(17) -0.0049(16) -0.0047(16)
C124 0.071(4) 0.050(3) 0.056(3) -0.021(3) -0.017(3) -0.008(3)
C125 0.113(6) 0.085(5) 0.056(4) 0.009(3) -0.045(4) -0.029(4)
C126 0.128(6) 0.074(4) 0.032(3) -0.002(3) -0.021(3) 0.055(4)
C127 0.044(3) 0.094(5) 0.084(4) 0.007(4) -0.026(3) -0.032(3)
C128 0.046(3) 0.140(7) 0.105(6) -0.007(5) -0.036(4) 0.003(4)
C129 0.159(9) 0.187(11) 0.171(10) -0.037(8) -0.092(8) -0.093(9)
O131 0.0301(14) 0.0259(13) 0.0321(15) -0.0067(12) -0.0086(12) -0.0058(11)
C132 0.0276(19) 0.0267(19) 0.023(2) -0.0004(16) -0.0039(15) -0.0076(16)
C133 0.0288(19) 0.0262(19) 0.025(2) -0.0030(16) -0.0007(16) -0.0083(16)
C134 0.029(2) 0.028(2) 0.031(2) -0.0048(17) -0.0048(17) -0.0037(16)
C135 0.0281(19) 0.030(2) 0.028(2) -0.0046(17) -0.0049(16) -0.0071(16)
C136 0.0283(19) 0.0265(19) 0.0203(19) -0.0026(15) -0.0032(15) -0.0056(16)
C137 0.0297(19) 0.0237(18) 0.022(2) -0.0031(15) -0.0032(15) -0.0048(16)
C138 0.029(2) 0.037(2) 0.040(3) -0.0098(19) -0.0076(18) -0.0030(18)
C139 0.032(2) 0.050(3) 0.043(3) -0.013(2) -0.0112(19) -0.011(2)
C140 0.038(2) 0.039(2) 0.042(3) -0.015(2) -0.0060(19) -0.0146(19)
C141 0.032(2) 0.032(2) 0.030(2) -0.0079(17) -0.0042(17) -0.0081(17)
C142 0.0268(19) 0.0282(19) 0.024(2) -0.0047(16) -0.0034(15) -0.0079(16)
C143 0.030(2) 0.032(2) 0.025(2) -0.0045(17) -0.0042(16) -0.0082(17)
C144 0.045(3) 0.030(2) 0.055(3) -0.014(2) 0.000(2) -0.006(2)
C145 0.078(4) 0.043(3) 0.054(3) -0.023(2) -0.027(3) 0.003(3)
C146 0.043(3) 0.041(2) 0.056(3) -0.013(2) -0.005(2) -0.023(2)
C147 0.050(3) 0.072(4) 0.102(5) -0.024(4) 0.013(3) -0.029(3)
C148 0.099(5) 0.065(4) 0.046(3) 0.009(3) -0.011(3) -0.050(4)
C149 0.080(4) 0.050(3) 0.092(5) -0.021(3) -0.009(3) -0.038(3)
N151 0.0349(11) 0.0421(12) 0.0508(14) -0.0090(11) -0.0019(10) -0.0080(10)
C152 0.0484(12) 0.0612(14) 0.0620(15) -0.0122(11) 0.0072(11) -0.0138(11)
C153 0.0484(12) 0.0612(14) 0.0620(15) -0.0122(11) 0.0072(11) -0.0138(11)
Zr3 0.02312(17) 0.01771(16) 0.0284(2) -0.00832(14) -0.00608(14) -0.00339(14)
Cl31 0.0345(5) 0.0270(5) 0.0438(6) -0.0152(4) -0.0088(4) -0.0096(4)
Cl32 0.0325(5) 0.0326(5) 0.0373(6) -0.0123(4) 0.0030(4) -0.0075(4)
Si21 0.0396(6) 0.0224(5) 0.0326(6) -0.0100(5) -0.0121(5) -0.0024(5)
Si22 0.0348(6) 0.0221(5) 0.0443(7) -0.0110(5) -0.0161(5) 0.0007(5)
N201 0.0237(15) 0.0186(14) 0.0288(17) -0.0077(13) -0.0042(13) -0.0066(12)
C202 0.039(2) 0.032(2) 0.030(2) -0.0181(18) 0.0058(18) -0.0106(18)
O211 0.0305(14) 0.0197(12) 0.0313(15) -0.0094(11) -0.0101(11) -0.0040(11)
C212 0.0229(17) 0.0147(16) 0.032(2) -0.0072(15) -0.0061(15) -0.0007(14)
C213 0.0193(17) 0.0200(17) 0.033(2) -0.0109(16) -0.0038(15) -0.0007(14)
C214 0.0189(17) 0.0188(17) 0.036(2) -0.0136(16) -0.0012(15) -0.0006(14)
C215 0.0242(18) 0.0219(18) 0.036(2) -0.0095(17) -0.0047(16) -0.0016(15)
C216 0.032(2) 0.0213(18) 0.034(2) -0.0058(16) -0.0111(17) -0.0030(16)
C217 0.0255(18) 0.0231(18) 0.035(2) -0.0118(16) -0.0060(16) -0.0014(15)
C218 0.0240(18) 0.0244(18) 0.037(2) -0.0148(17) -0.0033(16) -0.0020(15)
C219 0.0262(19) 0.028(2) 0.049(3) -0.0211(19) -0.0053(18) -0.0033(16)
C220 0.033(2) 0.0208(19) 0.054(3) -0.0137(19) -0.006(2) -0.0043(17)
C221 0.034(2) 0.0207(18) 0.045(3) -0.0080(18) -0.0094(19) -0.0023(17)
C222 0.0190(16) 0.0234(18) 0.028(2) -0.0086(15) -0.0038(14) -0.0057(14)
C223 0.0250(19) 0.0230(18) 0.037(2) -0.0118(17) 0.0002(16) -0.0054(15)
C224 0.057(3) 0.033(2) 0.045(3) -0.019(2) -0.016(2) 0.003(2)
C225 0.062(3) 0.036(2) 0.034(3) -0.010(2) -0.012(2) -0.012(2)
C226 0.042(2) 0.030(2) 0.043(3) -0.0090(19) -0.017(2) -0.0064(19)
C227 0.045(3) 0.045(3) 0.075(4) -0.014(3) -0.024(3) -0.004(2)
C228 0.052(3) 0.061(3) 0.047(3) 0.002(2) -0.019(2) -0.025(3)
C229 0.074(4) 0.059(3) 0.068(4) -0.020(3) -0.027(3) -0.026(3)
O231 0.0245(13) 0.0213(12) 0.0329(15) -0.0080(11) -0.0088(11) -0.0039(10)
C232 0.0233(18) 0.0247(18) 0.025(2) -0.0053(15) -0.0050(15) -0.0072(15)
C233 0.0274(19) 0.0238(18) 0.030(2) -0.0080(16) -0.0071(16) -0.0043(15)
C234 0.029(2) 0.027(2) 0.036(2) -0.0061(17) -0.0084(17) -0.0020(16)
C235 0.0243(18) 0.032(2) 0.028(2) -0.0062(17) -0.0031(16) -0.0076(16)
C236 0.0308(19) 0.0254(18) 0.0198(19) -0.0019(15) -0.0036(15) -0.0114(16)
C237 0.0269(18) 0.0218(17) 0.0200(19) -0.0044(15) -0.0027(15) -0.0068(15)
C238 0.031(2) 0.038(2) 0.033(2) -0.0043(19) -0.0122(18) -0.0080(18)
C239 0.034(2) 0.047(3) 0.034(2) -0.006(2) -0.0139(18) -0.015(2)
C240 0.047(3) 0.036(2) 0.040(3) -0.0074(19) -0.016(2) -0.019(2)
C241 0.037(2) 0.030(2) 0.030(2) -0.0029(17) -0.0104(18) -0.0110(18)
C242 0.0247(18) 0.0216(17) 0.025(2) -0.0065(15) -0.0027(15) -0.0101(15)
C243 0.035(2) 0.028(2) 0.028(2) -0.0089(17) -0.0040(17) -0.0102(17)
C244 0.043(3) 0.043(3) 0.080(4) -0.030(3) -0.016(3) 0.007(2)
C245 0.068(3) 0.032(2) 0.053(3) -0.019(2) -0.026(3) 0.001(2)
C246 0.055(3) 0.029(2) 0.053(3) -0.007(2) -0.020(2) -0.013(2)
C247 0.058(3) 0.042(3) 0.069(4) -0.010(3) 0.001(3) -0.023(3)
C248 0.086(4) 0.052(3) 0.052(3) 0.005(3) -0.026(3) -0.025(3)
C249 0.082(4) 0.033(3) 0.076(4) -0.011(3) -0.022(3) -0.022(3)
N251 0.0349(11) 0.0421(12) 0.0508(14) -0.0090(11) -0.0019(10) -0.0080(10)
C252 0.0484(12) 0.0612(14) 0.0620(15) -0.0122(11) 0.0072(11) -0.0138(11)
C253 0.0484(12) 0.0612(14) 0.0620(15) -0.0122(11) 0.0072(11) -0.0138(11)
C301 0.089(2) 0.094(2) 0.081(2) -0.0236(17) -0.0150(17) -0.0313(18)
C302 0.089(2) 0.094(2) 0.081(2) -0.0236(17) -0.0150(17) -0.0313(18)
C303 0.089(2) 0.094(2) 0.081(2) -0.0236(17) -0.0150(17) -0.0313(18)
C304 0.089(2) 0.094(2) 0.081(2) -0.0236(17) -0.0150(17) -0.0313(18)
C305 0.089(2) 0.094(2) 0.081(2) -0.0236(17) -0.0150(17) -0.0313(18)
C306 0.089(2) 0.094(2) 0.081(2) -0.0236(17) -0.0150(17) -0.0313(18)
C311 0.087(2) 0.086(2) 0.121(3) -0.010(2) -0.0257(19) -0.0377(17)
C312 0.087(2) 0.086(2) 0.121(3) -0.010(2) -0.0257(19) -0.0377(17)
C313 0.087(2) 0.086(2) 0.121(3) -0.010(2) -0.0257(19) -0.0377(17)
C314 0.087(2) 0.086(2) 0.121(3) -0.010(2) -0.0257(19) -0.0377(17)
C315 0.087(2) 0.086(2) 0.121(3) -0.010(2) -0.0257(19) -0.0377(17)
C316 0.087(2) 0.086(2) 0.121(3) -0.010(2) -0.0257(19) -0.0377(17)
C321 0.079(2) 0.093(2) 0.0604(19) 0.0203(14) -0.0088(15) -0.0253(17)
C322 0.079(2) 0.093(2) 0.0604(19) 0.0203(14) -0.0088(15) -0.0253(17)
C323 0.079(2) 0.093(2) 0.0604(19) 0.0203(14) -0.0088(15) -0.0253(17)
C324 0.079(2) 0.093(2) 0.0604(19) 0.0203(14) -0.0088(15) -0.0253(17)
C325 0.079(2) 0.093(2) 0.0604(19) 0.0203(14) -0.0088(15) -0.0253(17)
C326 0.079(2) 0.093(2) 0.0604(19) 0.0203(14) -0.0088(15) -0.0253(17)
C331 0.0574(12) 0.0546(13) 0.0387(12) -0.0050(9) -0.0019(10) -0.0197(10)
C332 0.0574(12) 0.0546(13) 0.0387(12) -0.0050(9) -0.0019(10) -0.0197(10)
C333 0.0574(12) 0.0546(13) 0.0387(12) -0.0050(9) -0.0019(10) -0.0197(10)
C334 0.0574(12) 0.0546(13) 0.0387(12) -0.0050(9) -0.0019(10) -0.0197(10)
C335 0.0574(12) 0.0546(13) 0.0387(12) -0.0050(9) -0.0019(10) -0.0197(10)
C336 0.0574(12) 0.0546(13) 0.0387(12) -0.0050(9) -0.0019(10) -0.0197(10)
C341 0.086(2) 0.090(2) 0.120(3) -0.039(2) -0.008(2) -0.026(2)
C342 0.086(2) 0.090(2) 0.120(3) -0.039(2) -0.008(2) -0.026(2)
C343 0.086(2) 0.090(2) 0.120(3) -0.039(2) -0.008(2) -0.026(2)
C344 0.086(2) 0.090(2) 0.120(3) -0.039(2) -0.008(2) -0.026(2)
C345 0.086(2) 0.090(2) 0.120(3) -0.039(2) -0.008(2) -0.026(2)
C346 0.086(2) 0.090(2) 0.120(3) -0.039(2) -0.008(2) -0.026(2)
C351 0.0700(15) 0.0886(19) 0.0402(13) -0.0054(11) -0.0031(11) -0.0423(15)
C352 0.0700(15) 0.0886(19) 0.0402(13) -0.0054(11) -0.0031(11) -0.0423(15)
C353 0.0700(15) 0.0886(19) 0.0402(13) -0.0054(11) -0.0031(11) -0.0423(15)
C354 0.0700(15) 0.0886(19) 0.0402(13) -0.0054(11) -0.0031(11) -0.0423(15)
C355 0.0700(15) 0.0886(19) 0.0402(13) -0.0054(11) -0.0031(11) -0.0423(15)
C356 0.0700(15) 0.0886(19) 0.0402(13) -0.0054(11) -0.0031(11) -0.0423(15)
C361 0.178(5) 0.117(3) 0.150(4) -0.017(3) -0.050(3) -0.050(4)
C362 0.178(5) 0.117(3) 0.150(4) -0.017(3) -0.050(3) -0.050(4)
C363 0.178(5) 0.117(3) 0.150(4) -0.017(3) -0.050(3) -0.050(4)
C364 0.178(5) 0.117(3) 0.150(4) -0.017(3) -0.050(3) -0.050(4)
C365 0.178(5) 0.117(3) 0.150(4) -0.017(3) -0.050(3) -0.050(4)
C366 0.178(5) 0.117(3) 0.150(4) -0.017(3) -0.050(3) -0.050(4)

loop_
_atom_type_symbol
_atom_type_description
_atom_type_scat_dispersion_real
_atom_type_scat_dispersion_imag
_atom_type_scat_source
C C 0.0033 0.0016 'International Tables Vol C Tables 4.2.6.8 and 6.1.1.4'
H H 0 0 'International Tables Vol C Tables 4.2.6.8 and 6.1.1.4'
N N 0.0061 0.0033 'International Tables Vol C Tables 4.2.6.8 and 6.1.1.4'
O O 0.0106 0.006 'International Tables Vol C Tables 4.2.6.8 and 6.1.1.4'
Si Si 0.0817 0.0704 'International Tables Vol C Tables 4.2.6.8 and 6.1.1.4'
Cl Cl 0.1484 0.1585 'International Tables Vol C Tables 4.2.6.8 and 6.1.1.4'
Zr Zr -2.9673 0.5597 'International Tables Vol C Tables 4.2.6.8 and 6.1.1.4'

loop_
_geom_angle_atom_site_label_1
_geom_angle_atom_site_label_2
_geom_angle_atom_site_label_3
_geom_angle
O11 Zr1 O31 156.37(12)
O11 Zr1 N51 87.53(13)
O31 Zr1 N51 81.68(12)
O11 Zr1 N2 78.38(12)
O31 Zr1 N2 80.19(11)
N51 Zr1 N2 87.47(13)
O11 Zr1 Cl12 98.92(9)
O31 Zr1 Cl12 91.66(8)
N51 Zr1 Cl12 173.30(9)
N2 Zr1 Cl12 92.04(8)
O11 Zr1 Cl11 98.22(9)
O31 Zr1 Cl11 101.30(8)
N51 Zr1 Cl11 83.32(11)
N2 Zr1 Cl11 170.33(8)
Cl12 Zr1 Cl11 97.45(4)
C26 Si1 C24 110.0(3)
C26 Si1 C17 110.7(2)
C24 Si1 C17 113.3(3)
C26 Si1 C25 109.7(4)
C24 Si1 C25 107.0(3)
C17 Si1 C25 106.0(4)
C44 Si2 C45 108.4(2)
C44 Si2 C37 109.56(19)
C45 Si2 C37 106.5(2)
C44 Si2 C46 111.5(2)
C45 Si2 C46 109.0(2)
C37 Si2 C46 111.75(18)
C42 N2 C22 117.2(4)
C42 N2 Zr1 116.6(2)
C22 N2 Zr1 117.8(3)
C43 C2 C23 118.3(4)
C43 C2 H2 120.9
C23 C2 H2 120.9
C12 O11 Zr1 143.1(3)
O11 C12 C13 119.5(4)
O11 C12 C17 117.3(5)
C13 C12 C17 123.2(4)
C12 C13 C14 119.8(4)
C12 C13 C22 121.5(4)
C14 C13 C22 118.7(4)
C18 C14 C15 117.5(4)
C18 C14 C13 124.3(4)
C15 C14 C13 118.0(5)
C16 C15 C14 119.0(4)
C16 C15 C21 121.6(5)
C14 C15 C21 119.4(6)
C17 C16 C15 124.5(5)
C17 C16 H16 117.8
C15 C16 H16 117.8
C16 C17 C12 114.9(5)
C16 C17 Si1 120.3(4)
C12 C17 Si1 124.8(4)
C19 C18 C14 121.2(6)
C19 C18 H18 119.4
C14 C18 H18 119.4
C18 C19 C20 121.3(6)
C18 C19 H19 119.3
C20 C19 H19 119.3
C21 C20 C19 119.1(5)
C21 C20 H20 120.5
C19 C20 H20 120.5
C20 C21 C15 121.3(6)
C20 C21 H21 119.3
C15 C21 H21 119.3
N2 C22 C23 120.6(4)
N2 C22 C13 119.8(4)
C23 C22 C13 119.5(4)
C2 C23 C22 120.6(4)
C2 C23 H23 119.7
C22 C23 H23 119.7
Si1 C24 H24A 109.5
Si1 C24 H24B 109.5
H24A C24 H24B 109.5
Si1 C24 H24C 109.5
H24A C24 H24C 109.5
H24B C24 H24C 109.5
Si1 C25 H25A 109.5
Si1 C25 H25B 109.5
H25A C25 H25B 109.5
Si1 C25 H25C 109.5
H25A C25 H25C 109.5
H25B C25 H25C 109.5
C27 C26 C28 106.0(6)
C27 C26 C29 106.9(6)
C28 C26 C29 107.2(5)
C27 C26 Si1 111.5(4)
C28 C26 Si1 112.8(5)
C29 C26 Si1 112.1(5)
C26 C27 H27A 109.5
C26 C27 H27B 109.5
H27A C27 H27B 109.5
C26 C27 H27C 109.5
H27A C27 H27C 109.5
H27B C27 H27C 109.5
C26 C28 H28A 109.5
C26 C28 H28B 109.5
H28A C28 H28B 109.5
C26 C28 H28C 109.5
H28A C28 H28C 109.5
H28B C28 H28C 109.5
C26 C29 H29A 109.5
C26 C29 H29B 109.5
H29A C29 H29B 109.5
C26 C29 H29C 109.5
H29A C29 H29C 109.5
H29B C29 H29C 109.5
C32 O31 Zr1 133.2(2)
O31 C32 C33 118.1(3)
O31 C32 C37 118.2(3)
C33 C32 C37 123.7(3)
C32 C33 C34 118.9(3)
C32 C33 C42 120.8(3)
C34 C33 C42 120.1(3)
C35 C34 C41 118.2(4)
C35 C34 C33 118.2(4)
C41 C34 C33 123.6(4)
C34 C35 C36 119.8(4)
C34 C35 C38 119.5(4)
C36 C35 C38 120.7(4)
C37 C36 C35 122.8(4)
C37 C36 H36 118.6
C35 C36 H36 118.6
C36 C37 C32 116.1(4)
C36 C37 Si2 121.4(3)
C32 C37 Si2 122.5(3)
C39 C38 C35 120.7(5)
C39 C38 H38 119.6
C35 C38 H38 119.6
C38 C39 C40 120.2(4)
C38 C39 H39 119.9
C40 C39 H39 119.9
C41 C40 C39 120.9(5)
C41 C40 H40 119.5
C39 C40 H40 119.5
C40 C41 C34 120.5(5)
C40 C41 H41 119.7
C34 C41 H41 119.7
N2 C42 C43 121.7(4)
N2 C42 C33 120.8(3)
C43 C42 C33 117.5(4)
C2 C43 C42 120.1(4)
C2 C43 H43 120
C42 C43 H43 120
Si2 C44 H44A 109.5
Si2 C44 H44B 109.5
H44A C44 H44B 109.5
Si2 C44 H44C 109.5
H44A C44 H44C 109.5
H44B C44 H44C 109.5
Si2 C45 H45A 109.5
Si2 C45 H45B 109.5
H45A C45 H45B 109.5
Si2 C45 H45C 109.5
H45A C45 H45C 109.5
H45B C45 H45C 109.5
C47 C46 C48 109.8(4)
C47 C46 C49 108.3(4)
C48 C46 C49 107.3(4)
C47 C46 Si2 110.1(3)
C48 C46 Si2 109.2(3)
C49 C46 Si2 112.1(3)
C46 C47 H47A 109.5
C46 C47 H47B 109.5
H47A C47 H47B 109.5
C46 C47 H47C 109.5
H47A C47 H47C 109.5
H47B C47 H47C 109.5
C46 C48 H48A 109.5
C46 C48 H48B 109.5
H48A C48 H48B 109.5
C46 C48 H48C 109.5
H48A C48 H48C 109.5
H48B C48 H48C 109.5
C46 C49 H49A 109.5
C46 C49 H49B 109.5
H49A C49 H49B 109.5
C46 C49 H49C 109.5
H49A C49 H49C 109.5
H49B C49 H49C 109.5
C52 N51 C53 110.3(4)
C52 N51 Zr1 119.3(3)
C53 N51 Zr1 114.7(3)
C52 N51 H51 103.4
C53 N51 H51 103.4
Zr1 N51 H51 103.4
N51 C52 H52A 109.5
N51 C52 H52B 109.5
H52A C52 H52B 109.5
N51 C52 H52C 109.5
H52A C52 H52C 109.5
H52B C52 H52C 109.5
N51 C53 H53A 109.5
N51 C53 H53B 109.5
H53A C53 H53B 109.5
N51 C53 H53C 109.5
H53A C53 H53C 109.5
H53B C53 H53C 109.5
O111 Zr2 O131 157.24(12)
O111 Zr2 N151 84.09(13)
O131 Zr2 N151 88.28(12)
O111 Zr2 Cl21 98.73(9)
O131 Zr2 Cl21 100.95(8)
N151 Zr2 Cl21 79.69(11)
O111 Zr2 N101 78.55(11)
O131 Zr2 N101 80.17(11)
N151 Zr2 N101 90.88(13)
Cl21 Zr2 N101 170.44(9)
O111 Zr2 Cl22 94.03(9)
O131 Zr2 Cl22 94.20(8)
N151 Zr2 Cl22 177.24(10)
Cl21 Zr2 Cl22 98.64(6)
N101 Zr2 Cl22 90.73(8)
C126 Si11 C125 110.2(3)
C126 Si11 C124 113.4(3)
C125 Si11 C124 105.9(3)
C126 Si11 C117 106.3(3)
C125 Si11 C117 109.0(3)
C124 Si11 C117 112.0(2)
C145 Si12 C144 107.6(2)
C145 Si12 C133 111.9(2)
C144 Si12 C133 107.5(2)
C145 Si12 C146 112.3(2)
C144 Si12 C146 107.9(2)
C133 Si12 C146 109.32(19)
C142 N101 C122 117.3(3)
C142 N101 Zr2 115.8(2)
C122 N101 Zr2 118.1(2)
C123 C102 C143 118.2(4)
C123 C102 H102 120.9
C143 C102 H102 120.9
C112 O111 Zr2 140.9(3)
O111 C112 C113 119.2(4)
O111 C112 C117 117.8(4)
C113 C112 C117 123.0(4)
C112 C113 C114 119.3(4)
C112 C113 C122 121.1(4)
C114 C113 C122 119.6(4)
C118 C114 C115 117.0(4)
C118 C114 C113 124.6(4)
C115 C114 C113 118.2(4)
C116 C115 C121 120.9(4)
C116 C115 C114 119.4(4)
C121 C115 C114 119.6(4)
C117 C116 C115 123.3(4)
C117 C116 H116 118.4
C115 C116 H116 118.4
C116 C117 C112 116.6(4)
C116 C117 Si11 119.8(3)
C112 C117 Si11 123.4(3)
C119 C118 C114 121.4(4)
C119 C118 H118 119.3
C114 C118 H118 119.3
C118 C119 C120 121.2(4)
C118 C119 H119 119.4
C120 C119 H119 119.4
C121 C120 C119 119.1(4)
C121 C120 H120 120.4
C119 C120 H120 120.4
C120 C121 C115 121.7(5)
C120 C121 H121 119.1
C115 C121 H121 119.1
N101 C122 C123 120.8(3)
N101 C122 C113 120.6(3)
C123 C122 C113 118.5(3)
C102 C123 C122 120.6(4)
C102 C123 H123 119.7
C122 C123 H123 119.7
Si11 C124 H12A 109.5
Si11 C124 H12B 109.5
H12A C124 H12B 109.5
Si11 C124 H12C 109.5
H12A C124 H12C 109.5
H12B C124 H12C 109.5
Si11 C125 H12D 109.5
Si11 C125 H12E 109.5
H12D C125 H12E 109.5
Si11 C125 H12F 109.5
H12D C125 H12F 109.5
H12E C125 H12F 109.5
C127 C126 C128 107.5(6)
C127 C126 Si11 123.7(5)
C128 C126 Si11 117.0(6)
C127 C126 C129 96.9(6)
C128 C126 C129 100.2(6)
Si11 C126 C129 106.8(5)
C126 C127 H12G 109.5
C126 C127 H12H 109.5
H12G C127 H12H 109.5
C126 C127 H12I 109.5
H12G C127 H12I 109.5
H12H C127 H12I 109.5
C126 C128 H12J 109.5
C126 C128 H12K 109.5
H12J C128 H12K 109.5
C126 C128 H12L 109.5
H12J C128 H12L 109.5
H12K C128 H12L 109.5
C126 C129 H12M 109.5
C126 C129 H12N 109.5
H12M C129 H12N 109.5
C126 C129 H12O 109.5
H12M C129 H12O 109.5
H12N C129 H12O 109.5
C132 O131 Zr2 138.3(2)
O131 C132 C137 118.4(3)
O131 C132 C133 119.1(3)
C137 C132 C133 122.6(4)
C134 C133 C132 116.4(4)
C134 C133 Si12 118.9(3)
C132 C133 Si12 124.7(3)
C133 C134 C135 123.6(4)
C133 C134 H134 118.2
C135 C134 H134 118.2
C136 C135 C134 119.0(4)
C136 C135 C138 119.9(4)
C134 C135 C138 121.1(4)
C135 C136 C141 117.8(4)
C135 C136 C137 118.7(4)
C141 C136 C137 123.5(3)
C132 C137 C136 119.6(3)
C132 C137 C142 121.5(3)
C136 C137 C142 118.9(3)
C139 C138 C135 120.6(4)
C139 C138 H138 119.7
C135 C138 H138 119.7
C138 C139 C140 119.8(4)
C138 C139 H139 120.1
C140 C139 H139 120.1
C141 C140 C139 121.0(4)
C141 C140 H140 119.5
C139 C140 H140 119.5
C140 C141 C136 120.8(4)
C140 C141 H141 119.6
C136 C141 H141 119.6
N101 C142 C143 121.5(3)
N101 C142 C137 120.5(3)
C143 C142 C137 118.0(3)
C102 C143 C142 120.1(4)
C102 C143 H143 119.9
C142 C143 H143 119.9
Si12 C144 H14A 109.5
Si12 C144 H14B 109.5
H14A C144 H14B 109.5
Si12 C144 H14C 109.5
H14A C144 H14C 109.5
H14B C144 H14C 109.5
Si12 C145 H14D 109.5
Si12 C145 H14E 109.5
H14D C145 H14E 109.5
Si12 C145 H14F 109.5
H14D C145 H14F 109.5
H14E C145 H14F 109.5
C147 C146 C148 109.2(5)
C147 C146 C149 109.6(4)
C148 C146 C149 107.4(5)
C147 C146 Si12 110.5(4)
C148 C146 Si12 110.6(3)
C149 C146 Si12 109.5(4)
C146 C147 H14G 109.5
C146 C147 H14H 109.5
H14G C147 H14H 109.5
C146 C147 H14I 109.5
H14G C147 H14I 109.5
H14H C147 H14I 109.5
C146 C148 H14J 109.5
C146 C148 H14K 109.5
H14J C148 H14K 109.5
C146 C148 H14L 109.5
H14J C148 H14L 109.5
H14K C148 H14L 109.5
C146 C149 H14M 109.5
C146 C149 H14N 109.5
H14M C149 H14N 109.5
C146 C149 H14O 109.5
H14M C149 H14O 109.5
H14N C149 H14O 109.5
C152 N151 C153 110.3(4)
C152 N151 Zr2 121.2(3)
C153 N151 Zr2 116.1(3)
C152 N151 H151 101.8
C153 N151 H151 101.8
Zr2 N151 H151 101.8
N151 C152 H15A 109.5
N151 C152 H15B 109.5
H15A C152 H15B 109.5
N151 C152 H15C 109.5
H15A C152 H15C 109.5
H15B C152 H15C 109.5
N151 C153 H15D 109.5
N151 C153 H15E 109.5
H15D C153 H15E 109.5
N151 C153 H15F 109.5
H15D C153 H15F 109.5
H15E C153 H15F 109.5
O211 Zr3 O231 158.66(10)
O211 Zr3 Cl31 97.56(8)
O231 Zr3 Cl31 101.48(8)
O211 Zr3 N251 88.20(12)
O231 Zr3 N251 83.56(12)
Cl31 Zr3 N251 86.26(10)
O211 Zr3 Cl32 94.90(8)
O231 Zr3 Cl32 90.18(8)
Cl31 Zr3 Cl32 102.88(4)
N251 Zr3 Cl32 169.84(10)
O211 Zr3 N201 78.70(10)
O231 Zr3 N201 80.33(10)
Cl31 Zr3 N201 163.62(8)
N251 Zr3 N201 77.72(12)
Cl32 Zr3 N201 93.36(7)
C224 Si21 C225 106.7(2)
C224 Si21 C217 111.06(19)
C225 Si21 C217 106.48(19)
C224 Si21 C226 111.2(2)
C225 Si21 C226 108.5(2)
C217 Si21 C226 112.58(19)
C245 Si22 C244 106.4(2)
C245 Si22 C233 113.33(19)
C244 Si22 C233 106.5(2)
C245 Si22 C246 110.2(2)
C244 Si22 C246 109.8(2)
C233 Si22 C246 110.5(2)
C242 N201 C222 118.2(3)
C242 N201 Zr3 114.5(2)
C222 N201 Zr3 115.0(2)
C243 C202 C223 119.0(4)
C243 C202 H202 120.5
C223 C202 H202 120.5
C212 O211 Zr3 143.5(2)
O211 C212 C213 119.0(3)
O211 C212 C217 117.6(3)
C213 C212 C217 123.4(3)
C212 C213 C214 119.3(3)
C212 C213 C222 120.7(3)
C214 C213 C222 120.0(3)
C218 C214 C215 117.3(3)
C218 C214 C213 124.6(4)
C215 C214 C213 117.9(3)
C216 C215 C221 120.6(4)
C216 C215 C214 119.7(3)
C221 C215 C214 119.7(4)
C217 C216 C215 123.2(4)
C217 C216 H216 118.4
C215 C216 H216 118.4
C216 C217 C212 116.4(3)
C216 C217 Si21 119.8(3)
C212 C217 Si21 123.7(3)
C219 C218 C214 121.0(4)
C219 C218 H218 119.5
C214 C218 H218 119.5
C218 C219 C220 121.4(4)
C218 C219 H219 119.3
C220 C219 H219 119.3
C221 C220 C219 119.2(4)
C221 C220 H220 120.4
C219 C220 H220 120.4
C220 C221 C215 121.3(4)
C220 C221 H221 119.3
C215 C221 H221 119.3
N201 C222 C223 120.5(3)
N201 C222 C213 120.9(3)
C223 C222 C213 118.6(3)
C202 C223 C222 119.9(3)
C202 C223 H223 120
C222 C223 H223 120
Si21 C224 H22A 109.5
Si21 C224 H22B 109.5
H22A C224 H22B 109.5
Si21 C224 H22C 109.5
H22A C224 H22C 109.5
H22B C224 H22C 109.5
Si21 C225 H22D 109.5
Si21 C225 H22E 109.5
H22D C225 H22E 109.5
Si21 C225 H22F 109.5
H22D C225 H22F 109.5
H22E C225 H22F 109.5
C227 C226 C228 108.8(4)
C227 C226 C229 108.9(4)
C228 C226 C229 108.2(4)
C227 C226 Si21 110.6(3)
C228 C226 Si21 111.2(3)
C229 C226 Si21 109.1(3)
C226 C227 H22G 109.5
C226 C227 H22H 109.5
H22G C227 H22H 109.5
C226 C227 H22I 109.5
H22G C227 H22I 109.5
H22H C227 H22I 109.5
C226 C228 H22J 109.5
C226 C228 H22K 109.5
H22J C228 H22K 109.5
C226 C228 H22L 109.5
H22J C228 H22L 109.5
H22K C228 H22L 109.5
C226 C229 H22M 109.5
C226 C229 H22N 109.5
H22M C229 H22N 109.5
C226 C229 H22O 109.5
H22M C229 H22O 109.5
H22N C229 H22O 109.5
C232 O231 Zr3 135.3(2)
O231 C232 C237 118.4(3)
O231 C232 C233 117.9(3)
C237 C232 C233 123.7(3)
C234 C233 C232 116.0(3)
C234 C233 Si22 119.0(3)
C232 C233 Si22 125.0(3)
C233 C234 C235 123.3(4)
C233 C234 H234 118.3
C235 C234 H234 118.3
C234 C235 C236 119.2(3)
C234 C235 C238 120.4(4)
C236 C235 C238 120.4(4)
C235 C236 C241 116.8(3)
C235 C236 C237 118.6(3)
C241 C236 C237 124.6(3)
C232 C237 C236 119.1(3)
C232 C237 C242 120.6(3)
C236 C237 C242 120.1(3)
C239 C238 C235 120.5(4)
C239 C238 H238 119.7
C235 C238 H238 119.7
C238 C239 C240 119.9(4)
C238 C239 H239 120.1
C240 C239 H239 120.1
C241 C240 C239 120.9(4)
C241 C240 H240 119.5
C239 C240 H240 119.5
C240 C241 C236 121.4(4)
C240 C241 H241 119.3
C236 C241 H241 119.3
N201 C242 C243 120.7(3)
N201 C242 C237 121.0(3)
C243 C242 C237 118.3(3)
C202 C243 C242 120.3(4)
C202 C243 H243 119.8
C242 C243 H243 119.8
Si22 C244 H24D 109.5
Si22 C244 H24E 109.5
H24D C244 H24E 109.5
Si22 C244 H24F 109.5
H24D C244 H24F 109.5
H24E C244 H24F 109.5
Si22 C245 H24G 109.5
Si22 C245 H24H 109.5
H24G C245 H24H 109.5
Si22 C245 H24I 109.5
H24G C245 H24I 109.5
H24H C245 H24I 109.5
C247 C246 C249 108.7(4)
C247 C246 C248 109.0(5)
C249 C246 C248 108.8(4)
C247 C246 Si22 110.6(3)
C249 C246 Si22 108.7(4)
C248 C246 Si22 110.9(3)
C246 C247 H24J 109.5
C246 C247 H24K 109.5
H24J C247 H24K 109.5
C246 C247 H24L 109.5
H24J C247 H24L 109.5
H24K C247 H24L 109.5
C246 C248 H24M 109.5
C246 C248 H24N 109.5
H24M C248 H24N 109.5
C246 C248 H24O 109.5
H24M C248 H24O 109.5
H24N C248 H24O 109.5
C246 C249 H24P 109.5
C246 C249 H24Q 109.5
H24P C249 H24Q 109.5
C246 C249 H24R 109.5
H24P C249 H24R 109.5
H24Q C249 H24R 109.5
C252 N251 C253 109.6(4)
C252 N251 Zr3 113.9(3)
C253 N251 Zr3 114.3(3)
C252 N251 H251 106.1
C253 N251 H251 106.1
Zr3 N251 H251 106.1
N251 C252 H25D 109.5
N251 C252 H25E 109.5
H25D C252 H25E 109.5
N251 C252 H25F 109.5
H25D C252 H25F 109.5
H25E C252 H25F 109.5
N251 C253 H25G 109.5
N251 C253 H25H 109.5
H25G C253 H25H 109.5
N251 C253 H25I 109.5
H25G C253 H25I 109.5
H25H C253 H25I 109.5
C306 C301 C302 119.3(7)
C306 C301 H301 120.4
C302 C301 H301 120.4
C303 C302 C301 120.5(7)
C303 C302 H302 119.7
C301 C302 H302 119.7
C302 C303 C304 118.6(8)
C302 C303 H303 120.7
C304 C303 H303 120.7
C305 C304 C303 121.0(8)
C305 C304 H304 119.5
C303 C304 H304 119.5
C304 C305 C306 120.9(8)
C304 C305 H305 119.6
C306 C305 H305 119.6
C305 C306 C301 119.7(8)
C305 C306 H306 120.2
C301 C306 H306 120.2
C316 C311 C312 120.1(8)
C316 C311 H311 119.9
C312 C311 H311 119.9
C313 C312 C311 117.8(8)
C313 C312 H312 121.1
C311 C312 H312 121.1
C312 C313 C314 122.5(8)
C312 C313 H313 118.7
C314 C313 H313 118.7
C315 C314 C313 118.1(8)
C315 C314 H314 120.9
C313 C314 H314 121
C316 C315 C314 119.2(9)
C316 C315 H315 120.4
C314 C315 H315 120.4
C315 C316 C311 122.1(8)
C315 C316 H316 119
C311 C316 H316 119
C326 C321 C322 121.0(8)
C326 C321 H321 119.5
C322 C321 H321 119.5
C321 C322 C323 119.0(8)
C321 C322 H322 120.5
C323 C322 H322 120.5
C324 C323 C322 118.2(8)
C324 C323 H323 120.9
C322 C323 H323 120.9
C323 C324 C325 121.5(8)
C323 C324 H324 119.3
C325 C324 H324 119.3
C326 C325 C324 120.1(8)
C326 C325 H325 120
C324 C325 H325 120
C321 C326 C325 120.2(9)
C321 C326 H326 119.9
C325 C326 H326 119.9
C332 C331 C336 119.9(5)
C332 C331 H331 120
C336 C331 H331 120
C331 C332 C333 119.0(5)
C331 C332 H332 120.5
C333 C332 H332 120.5
C334 C333 C332 120.8(5)
C334 C333 H333 119.6
C332 C333 H333 119.6
C335 C334 C333 119.8(5)
C335 C334 H334 120.1
C333 C334 H334 120.1
C334 C335 C336 120.0(5)
C334 C335 H335 120
C336 C335 H335 120
C335 C336 C331 120.4(5)
C335 C336 H336 119.8
C331 C336 H336 119.8
C346 C341 C342 117.2(9)
C346 C341 H341 121.4
C342 C341 H341 121.4
C343 C342 C341 121.0(9)
C343 C342 H342 119.5
C341 C342 H342 119.5
C342 C343 C344 121.1(8)
C342 C343 H343 119.4
C344 C343 H343 119.4
C345 C344 C343 119.2(9)
C345 C344 H344 120.4
C343 C344 H344 120.4
C344 C345 C346 120.2(9)
C344 C345 H345 119.9
C346 C345 H345 119.9
C341 C346 C345 121.2(8)
C341 C346 H346 119.4
C345 C346 H346 119.4
C356 C351 C352 120.4(6)
C356 C351 H351 119.8
C352 C351 H351 119.8
C353 C352 C351 119.0(6)
C353 C352 H352 120.5
C351 C352 H352 120.5
C354 C353 C352 120.1(6)
C354 C353 H353 119.9
C352 C353 H353 119.9
C353 C354 C355 120.0(6)
C353 C354 H354 120
C355 C354 H354 120
C356 C355 C354 120.2(6)
C356 C355 H355 119.9
C354 C355 H355 119.9
C355 C356 C351 120.3(6)
C355 C356 H356 119.8
C351 C356 H356 119.8
C362 C361 C363 122.2(12)
C362 C361 H361 118.9
C363 C361 H361 118.9
C361 C362 C366 121.1(12)
C361 C362 H362 119.4
C366 C362 H362 119.4
C361 C363 C364 117.8(12)
C361 C363 H363 121.1
C364 C363 H363 121.1
C365 C364 C363 118.4(12)
C365 C364 H364 120.8
C363 C364 H364 120.8
C364 C365 C366 124.2(13)
C364 C365 H365 117.9
C366 C365 H365 117.9
C365 C366 C362 115.7(12)
C365 C366 H366 122.1
C362 C366 H366 122.1

loop_
_geom_bond_atom_site_label_1
_geom_bond_atom_site_label_2
_geom_bond_distance
Zr1 O11 1.976(3)
Zr1 O31 1.986(2)
Zr1 N51 2.417(4)
Zr1 N2 2.418(3)
Zr1 Cl12 2.4185(10)
Zr1 Cl11 2.4307(12)
Si1 C26 1.867(8)
Si1 C24 1.868(5)
Si1 C17 1.883(6)
Si1 C25 1.887(6)
Si2 C44 1.867(5)
Si2 C45 1.869(5)
Si2 C37 1.892(4)
Si2 C46 1.915(5)
N2 C42 1.366(5)
N2 C22 1.379(5)
C2 C43 1.372(6)
C2 C23 1.377(7)
C2 H2 0.95
O11 C12 1.351(5)
C12 C13 1.370(7)
C12 C17 1.444(6)
C13 C14 1.445(6)
C13 C22 1.484(6)
C14 C18 1.408(7)
C14 C15 1.423(7)
C15 C16 1.406(8)
C15 C21 1.426(7)
C16 C17 1.390(7)
C16 H16 0.95
C18 C19 1.378(6)
C18 H18 0.95
C19 C20 1.398(9)
C19 H19 0.95
C20 C21 1.359(9)
C20 H20 0.95
C21 H21 0.95
C22 C23 1.397(6)
C23 H23 0.95
C24 H24A 0.98
C24 H24B 0.98
C24 H24C 0.98
C25 H25A 0.98
C25 H25B 0.98
C25 H25C 0.98
C26 C27 1.539(9)
C26 C28 1.548(9)
C26 C29 1.553(8)
C27 H27A 0.98
C27 H27B 0.98
C27 H27C 0.98
C28 H28A 0.98
C28 H28B 0.98
C28 H28C 0.98
C29 H29A 0.98
C29 H29B 0.98
C29 H29C 0.98
O31 C32 1.361(4)
C32 C33 1.380(5)
C32 C37 1.428(5)
C33 C34 1.444(5)
C33 C42 1.475(5)
C34 C35 1.417(6)
C34 C41 1.419(6)
C35 C36 1.422(6)
C35 C38 1.424(6)
C36 C37 1.386(6)
C36 H36 0.95
C38 C39 1.352(7)
C38 H38 0.95
C39 C40 1.404(7)
C39 H39 0.95
C40 C41 1.371(6)
C40 H40 0.95
C41 H41 0.95
C42 C43 1.398(6)
C43 H43 0.95
C44 H44A 0.98
C44 H44B 0.98
C44 H44C 0.98
C45 H45A 0.98
C45 H45B 0.98
C45 H45C 0.98
C46 C47 1.523(7)
C46 C48 1.532(6)
C46 C49 1.543(7)
C47 H47A 0.98
C47 H47B 0.98
C47 H47C 0.98
C48 H48A 0.98
C48 H48B 0.98
C48 H48C 0.98
C49 H49A 0.98
C49 H49B 0.98
C49 H49C 0.98
N51 C52 1.473(6)
N51 C53 1.485(6)
N51 H51 0.93
C52 H52A 0.98
C52 H52B 0.98
C52 H52C 0.98
C53 H53A 0.98
C53 H53B 0.98
C53 H53C 0.98
Zr2 O111 1.973(3)
Zr2 O131 1.980(3)
Zr2 N151 2.353(4)
Zr2 Cl21 2.4245(13)
Zr2 N101 2.438(3)
Zr2 Cl22 2.4437(11)
Si11 C126 1.666(9)
Si11 C125 1.873(6)
Si11 C124 1.880(5)
Si11 C117 1.887(5)
Si12 C145 1.863(5)
Si12 C144 1.875(5)
Si12 C133 1.891(4)
Si12 C146 1.896(5)
N101 C142 1.373(5)
N101 C122 1.377(5)
C102 C123 1.373(6)
C102 C143 1.385(5)
C102 H102 0.95
O111 C112 1.351(5)
C112 C113 1.376(6)
C112 C117 1.436(6)
C113 C114 1.440(6)
C113 C122 1.490(5)
C114 C118 1.418(6)
C114 C115 1.425(6)
C115 C116 1.413(7)
C115 C121 1.422(6)
C116 C117 1.370(6)
C116 H116 0.95
C118 C119 1.374(6)
C118 H118 0.95
C119 C120 1.402(7)
C119 H119 0.95
C120 C121 1.354(7)
C120 H120 0.95
C121 H121 0.95
C122 C123 1.400(5)
C123 H123 0.95
C124 H12A 0.98
C124 H12B 0.98
C124 H12C 0.98
C125 H12D 0.98
C125 H12E 0.98
C125 H12F 0.98
C126 C127 1.560(8)
C126 C128 1.588(9)
C126 C129 1.784(11)
C127 H12G 0.98
C127 H12H 0.98
C127 H12I 0.98
C128 H12J 0.98
C128 H12K 0.98
C128 H12L 0.98
C129 H12M 0.98
C129 H12N 0.98
C129 H12O 0.98
O131 C132 1.350(5)
C132 C137 1.383(5)
C132 C133 1.440(5)
C133 C134 1.376(6)
C134 C135 1.423(6)
C134 H134 0.95
C135 C136 1.416(5)
C135 C138 1.425(6)
C136 C141 1.423(6)
C136 C137 1.440(5)
C137 C142 1.489(5)
C138 C139 1.368(6)
C138 H138 0.95
C139 C140 1.403(6)
C139 H139 0.95
C140 C141 1.374(6)
C140 H140 0.95
C141 H141 0.95
C142 C143 1.393(5)
C143 H143 0.95
C144 H14A 0.98
C144 H14B 0.98
C144 H14C 0.98
C145 H14D 0.98
C145 H14E 0.98
C145 H14F 0.98
C146 C147 1.523(7)
C146 C148 1.539(7)
C146 C149 1.539(7)
C147 H14G 0.98
C147 H14H 0.98
C147 H14I 0.98
C148 H14J 0.98
C148 H14K 0.98
C148 H14L 0.98
C149 H14M 0.98
C149 H14N 0.98
C149 H14O 0.98
N151 C152 1.374(7)
N151 C153 1.484(6)
N151 H151 0.93
C152 H15A 0.98
C152 H15B 0.98
C152 H15C 0.98
C153 H15D 0.98
C153 H15E 0.98
C153 H15F 0.98
Zr3 O211 1.971(2)
Zr3 O231 1.983(2)
Zr3 Cl31 2.4086(10)
Zr3 N251 2.417(4)
Zr3 Cl32 2.4333(10)
Zr3 N201 2.445(3)
Si21 C224 1.872(4)
Si21 C225 1.876(4)
Si21 C217 1.895(4)
Si21 C226 1.895(5)
Si22 C245 1.863(5)
Si22 C244 1.879(5)
Si22 C233 1.894(4)
Si22 C246 1.896(5)
N201 C242 1.374(5)
N201 C222 1.379(4)
C202 C243 1.368(6)
C202 C223 1.385(6)
C202 H202 0.95
O211 C212 1.345(4)
C212 C213 1.385(5)
C212 C217 1.432(5)
C213 C214 1.445(5)
C213 C222 1.499(5)
C214 C218 1.420(5)
C214 C215 1.427(5)
C215 C216 1.419(6)
C215 C221 1.423(5)
C216 C217 1.378(5)
C216 H216 0.95
C218 C219 1.377(5)
C218 H218 0.95
C219 C220 1.404(6)
C219 H219 0.95
C220 C221 1.361(6)
C220 H220 0.95
C221 H221 0.95
C222 C223 1.400(5)
C223 H223 0.95
C224 H22A 0.98
C224 H22B 0.98
C224 H22C 0.98
C225 H22D 0.98
C225 H22E 0.98
C225 H22F 0.98
C226 C227 1.531(6)
C226 C228 1.541(6)
C226 C229 1.542(7)
C227 H22G 0.98
C227 H22H 0.98
C227 H22I 0.98
C228 H22J 0.98
C228 H22K 0.98
C228 H22L 0.98
C229 H22M 0.98
C229 H22N 0.98
C229 H22O 0.98
O231 C232 1.351(4)
C232 C237 1.382(5)
C232 C233 1.432(5)
C233 C234 1.376(5)
C234 C235 1.421(6)
C234 H234 0.95
C235 C236 1.424(5)
C235 C238 1.425(5)
C236 C241 1.429(5)
C236 C237 1.431(5)
C237 C242 1.491(5)
C238 C239 1.364(6)
C238 H238 0.95
C239 C240 1.405(6)
C239 H239 0.95
C240 C241 1.372(6)
C240 H240 0.95
C241 H241 0.95
C242 C243 1.401(5)
C243 H243 0.95
C244 H24D 0.98
C244 H24E 0.98
C244 H24F 0.98
C245 H24G 0.98
C245 H24H 0.98
C245 H24I 0.98
C246 C247 1.527(7)
C246 C249 1.539(6)
C246 C248 1.540(7)
C247 H24J 0.98
C247 H24K 0.98
C247 H24L 0.98
C248 H24M 0.98
C248 H24N 0.98
C248 H24O 0.98
C249 H24P 0.98
C249 H24Q 0.98
C249 H24R 0.98
N251 C252 1.476(6)
N251 C253 1.478(6)
N251 H251 0.93
C252 H25D 0.98
C252 H25E 0.98
C252 H25F 0.98
C253 H25G 0.98
C253 H25H 0.98
C253 H25I 0.98
C301 C306 1.370(9)
C301 C302 1.413(10)
C301 H301 0.95
C302 C303 1.358(10)
C302 H302 0.95
C303 C304 1.387(9)
C303 H303 0.95
C304 C305 1.359(10)
C304 H304 0.95
C305 C306 1.364(10)
C305 H305 0.95
C306 H306 0.95
C311 C316 1.372(11)
C311 C312 1.378(9)
C311 H311 0.95
C312 C313 1.368(10)
C312 H312 0.95
C313 C314 1.397(11)
C313 H313 0.95
C314 C315 1.385(9)
C314 H314 0.95
C315 C316 1.355(11)
C315 H315 0.95
C316 H316 0.95
C321 C326 1.337(10)
C321 C322 1.393(11)
C321 H321 0.95
C322 C323 1.393(9)
C322 H322 0.95
C323 C324 1.365(10)
C323 H323 0.95
C324 C325 1.366(10)
C324 H324 0.95
C325 C326 1.357(9)
C325 H325 0.95
C326 H326 0.95
C331 C332 1.377(7)
C331 C336 1.389(7)
C331 H331 0.95
C332 C333 1.386(7)
C332 H332 0.95
C333 C334 1.381(7)
C333 H333 0.95
C334 C335 1.371(7)
C334 H334 0.95
C335 C336 1.372(7)
C335 H335 0.95
C336 H336 0.95
C341 C346 1.355(10)
C341 C342 1.398(10)
C341 H341 0.95
C342 C343 1.341(11)
C342 H342 0.95
C343 C344 1.369(10)
C343 H343 0.95
C344 C345 1.341(10)
C344 H344 0.95
C345 C346 1.394(11)
C345 H345 0.95
C346 H346 0.95
C351 C356 1.374(8)
C351 C352 1.394(8)
C351 H351 0.95
C352 C353 1.394(8)
C352 H352 0.95
C353 C354 1.376(8)
C353 H353 0.95
C354 C355 1.392(8)
C354 H354 0.95
C355 C356 1.368(8)
C355 H355 0.95
C356 H356 0.95
C361 C362 1.308(14)
C361 C363 1.329(13)
C361 H361 0.95
C362 C366 1.404(14)
C362 H362 0.95
C363 C364 1.454(14)
C363 H363 0.95
C364 C365 1.275(14)
C364 H364 0.95
C365 C366 1.377(13)
C365 H365 0.95
C366 H366 0.95

loop_
_geom_torsion_atom_site_label_1
_geom_torsion_atom_site_label_2
_geom_torsion_atom_site_label_3
_geom_torsion_atom_site_label_4
_geom_torsion
O11 Zr1 N2 C42 168.6(3)
O31 Zr1 N2 C42 -1.4(3)
N51 Zr1 N2 C42 80.6(3)
Cl12 Zr1 N2 C42 -92.7(3)
O11 Zr1 N2 C22 21.3(3)
O31 Zr1 N2 C22 -148.6(3)
N51 Zr1 N2 C22 -66.7(3)
Cl12 Zr1 N2 C22 120.0(3)
O31 Zr1 O11 C12 42.2(6)
N51 Zr1 O11 C12 104.8(5)
N2 Zr1 O11 C12 16.9(5)
Cl12 Zr1 O11 C12 -73.4(5)
Cl11 Zr1 O11 C12 -172.3(5)
Zr1 O11 C12 C13 -25.6(7)
Zr1 O11 C12 C17 154.9(4)
O11 C12 C13 C14 171.2(4)
C17 C12 C13 C14 -9.3(6)
O11 C12 C13 C22 -7.8(6)
C17 C12 C13 C22 171.7(4)
C12 C13 C14 C18 -167.8(4)
C22 C13 C14 C18 11.3(6)
C12 C13 C14 C15 6.8(6)
C22 C13 C14 C15 -174.2(4)
C18 C14 C15 C16 175.2(4)
C13 C14 C15 C16 0.3(6)
C18 C14 C15 C21 -3.9(6)
C13 C14 C15 C21 -178.8(4)
C14 C15 C16 C17 -5.5(7)
C21 C15 C16 C17 173.6(4)
C15 C16 C17 C12 3.3(7)
C15 C16 C17 Si1 -178.6(3)
O11 C12 C17 C16 -176.2(4)
C13 C12 C17 C16 4.3(6)
O11 C12 C17 Si1 5.8(6)
C13 C12 C17 Si1 -173.7(3)
C26 Si1 C17 C16 92.1(4)
C24 Si1 C17 C16 -143.8(4)
C25 Si1 C17 C16 -26.8(5)
C26 Si1 C17 C12 -90.0(4)
C24 Si1 C17 C12 34.2(5)
C25 Si1 C17 C12 151.2(5)
C15 C14 C18 C19 2.2(6)
C13 C14 C18 C19 176.7(4)
C14 C18 C19 C20 0.7(7)
C18 C19 C20 C21 -1.7(7)
C19 C20 C21 C15 -0.1(7)
C16 C15 C21 C20 -176.1(4)
C14 C15 C21 C20 3.0(7)
C42 N2 C22 C23 -14.3(5)
Zr1 N2 C22 C23 132.7(3)
C42 N2 C22 C13 162.2(4)
Zr1 N2 C22 C13 -50.8(4)
C12 C13 C22 N2 46.5(6)
C14 C13 C22 N2 -132.5(4)
C12 C13 C22 C23 -137.0(4)
C14 C13 C22 C23 44.0(6)
C43 C2 C23 C22 3.8(6)
N2 C22 C23 C2 7.5(6)
C13 C22 C23 C2 -169.0(4)
C24 Si1 C26 C27 -68.2(5)
C17 Si1 C26 C27 57.8(5)
C25 Si1 C26 C27 174.4(5)
C24 Si1 C26 C28 50.9(5)
C17 Si1 C26 C28 176.9(4)
C25 Si1 C26 C28 -66.5(5)
C24 Si1 C26 C29 172.0(4)
C17 Si1 C26 C29 -62.0(5)
C25 Si1 C26 C29 54.6(5)
O11 Zr1 O31 C32 -68.5(4)
N51 Zr1 O31 C32 -132.2(3)
N2 Zr1 O31 C32 -43.4(3)
Cl12 Zr1 O31 C32 48.4(3)
Cl11 Zr1 O31 C32 146.3(3)
Zr1 O31 C32 C33 44.9(5)
Zr1 O31 C32 C37 -136.5(3)
O31 C32 C33 C34 -172.8(3)
C37 C32 C33 C34 8.7(6)
O31 C32 C33 C42 11.9(5)
C37 C32 C33 C42 -166.6(3)
C32 C33 C34 C35 -5.7(5)
C42 C33 C34 C35 169.6(3)
C32 C33 C34 C41 172.6(4)
C42 C33 C34 C41 -12.1(6)
C41 C34 C35 C36 -178.8(4)
C33 C34 C35 C36 -0.4(6)
C41 C34 C35 C38 0.0(6)
C33 C34 C35 C38 178.4(4)
C34 C35 C36 C37 4.0(6)
C38 C35 C36 C37 -174.7(4)
C35 C36 C37 C32 -1.5(6)
C35 C36 C37 Si2 179.1(3)
O31 C32 C37 C36 176.4(3)
C33 C32 C37 C36 -5.1(6)
O31 C32 C37 Si2 -4.1(5)
C33 C32 C37 Si2 174.4(3)
C44 Si2 C37 C36 -118.6(3)
C45 Si2 C37 C36 -1.6(4)
C46 Si2 C37 C36 117.4(3)
C44 Si2 C37 C32 62.0(4)
C45 Si2 C37 C32 179.0(3)
C46 Si2 C37 C32 -62.0(4)
C34 C35 C38 C39 0.7(6)
C36 C35 C38 C39 179.4(4)
C35 C38 C39 C40 -1.1(7)
C38 C39 C40 C41 0.8(7)
C39 C40 C41 C34 -0.1(7)
C35 C34 C41 C40 -0.3(6)
C33 C34 C41 C40 -178.6(4)
C22 N2 C42 C43 10.3(5)
Zr1 N2 C42 C43 -137.2(3)
C22 N2 C42 C33 -170.8(3)
Zr1 N2 C42 C33 41.7(4)
C32 C33 C42 N2 -55.5(5)
C34 C33 C42 N2 129.3(4)
C32 C33 C42 C43 123.5(4)
C34 C33 C42 C43 -51.8(5)
C23 C2 C43 C42 -7.8(6)
N2 C42 C43 C2 0.7(6)
C33 C42 C43 C2 -178.2(4)
C44 Si2 C46 C47 -154.5(3)
C45 Si2 C46 C47 86.0(4)
C37 Si2 C46 C47 -31.5(4)
C44 Si2 C46 C48 84.9(4)
C45 Si2 C46 C48 -34.6(4)
C37 Si2 C46 C48 -152.1(3)
C44 Si2 C46 C49 -33.9(4)
C45 Si2 C46 C49 -153.4(3)
C37 Si2 C46 C49 89.1(4)
O11 Zr1 N51 C52 -120.2(4)
O31 Zr1 N51 C52 38.7(4)
N2 Zr1 N51 C52 -41.8(4)
Cl11 Zr1 N51 C52 141.2(4)
O11 Zr1 N51 C53 13.8(4)
O31 Zr1 N51 C53 172.7(4)
N2 Zr1 N51 C53 92.3(4)
Cl11 Zr1 N51 C53 -84.8(4)
O111 Zr2 N101 C142 159.9(3)
O131 Zr2 N101 C142 -12.0(3)
N151 Zr2 N101 C142 76.1(3)
Cl22 Zr2 N101 C142 -106.2(2)
O111 Zr2 N101 C122 13.2(3)
O131 Zr2 N101 C122 -158.7(3)
N151 Zr2 N101 C122 -70.6(3)
Cl22 Zr2 N101 C122 107.2(3)
O131 Zr2 O111 C112 50.4(6)
N151 Zr2 O111 C112 121.4(4)
Cl21 Zr2 O111 C112 -160.0(4)
N101 Zr2 O111 C112 29.3(4)
Cl22 Zr2 O111 C112 -60.6(4)
Zr2 O111 C112 C113 -36.5(6)
Zr2 O111 C112 C117 143.8(4)
O111 C112 C113 C114 173.9(4)
C117 C112 C113 C114 -6.3(6)
O111 C112 C113 C122 -7.1(6)
C117 C112 C113 C122 172.6(4)
C112 C113 C114 C118 -168.8(4)
C122 C113 C114 C118 12.3(6)
C112 C113 C114 C115 6.0(6)
C122 C113 C114 C115 -173.0(4)
C118 C114 C115 C116 173.7(4)
C113 C114 C115 C116 -1.4(6)
C118 C114 C115 C121 -2.4(6)
C113 C114 C115 C121 -177.5(4)
C121 C115 C116 C117 172.8(5)
C114 C115 C116 C117 -3.3(7)
C115 C116 C117 C112 3.2(8)
C115 C116 C117 Si11 -171.5(4)
O111 C112 C117 C116 -178.5(4)
C113 C112 C117 C116 1.8(7)
O111 C112 C117 Si11 -4.0(6)
C113 C112 C117 Si11 176.2(3)
C126 Si11 C117 C116 -108.6(5)
C125 Si11 C117 C116 10.1(6)
C124 Si11 C117 C116 127.0(4)
C126 Si11 C117 C112 77.1(5)
C125 Si11 C117 C112 -164.1(5)
C124 Si11 C117 C112 -47.3(5)
C115 C114 C118 C119 1.4(6)
C113 C114 C118 C119 176.2(4)
C114 C118 C119 C120 0.5(6)
C118 C119 C120 C121 -1.4(6)
C119 C120 C121 C115 0.4(7)
C116 C115 C121 C120 -174.5(5)
C114 C115 C121 C120 1.5(7)
C142 N101 C122 C123 -11.8(5)
Zr2 N101 C122 C123 134.3(3)
C142 N101 C122 C113 168.0(3)
Zr2 N101 C122 C113 -45.9(4)
C112 C113 C122 N101 47.2(5)
C114 C113 C122 N101 -133.8(4)
C112 C113 C122 C123 -132.9(4)
C114 C113 C122 C123 46.0(5)
C143 C102 C123 C122 5.9(6)
N101 C122 C123 C102 2.7(6)
C113 C122 C123 C102 -177.2(4)
C125 Si11 C126 C127 -175.9(6)
C124 Si11 C126 C127 65.5(7)
C117 Si11 C126 C127 -57.9(7)
C125 Si11 C126 C128 -37.7(7)
C124 Si11 C126 C128 -156.3(5)
C117 Si11 C126 C128 80.3(6)
C125 Si11 C126 C129 73.5(5)
C124 Si11 C126 C129 -45.1(5)
C117 Si11 C126 C129 -168.6(4)
O111 Zr2 O131 C132 -53.2(5)
N151 Zr2 O131 C132 -123.5(4)
Cl21 Zr2 O131 C132 157.4(4)
N101 Zr2 O131 C132 -32.3(4)
Cl22 Zr2 O131 C132 57.7(4)
Zr2 O131 C132 C137 38.5(5)
Zr2 O131 C132 C133 -142.0(3)
O131 C132 C133 C134 179.0(3)
C137 C132 C133 C134 -1.6(5)
O131 C132 C133 Si12 0.2(5)
C137 C132 C133 Si12 179.6(3)
C145 Si12 C133 C134 -142.8(3)
C144 Si12 C133 C134 -24.8(4)
C146 Si12 C133 C134 92.1(3)
C145 Si12 C133 C132 36.0(4)
C144 Si12 C133 C132 154.0(3)
C146 Si12 C133 C132 -89.1(4)
C132 C133 C134 C135 -2.3(6)
Si12 C133 C134 C135 176.5(3)
C133 C134 C135 C136 2.0(6)
C133 C134 C135 C138 -176.5(4)
C134 C135 C136 C141 -174.8(4)
C138 C135 C136 C141 3.8(6)
C134 C135 C136 C137 2.1(5)
C138 C135 C136 C137 -179.4(4)
O131 C132 C137 C136 -175.0(3)
C133 C132 C137 C136 5.6(6)
O131 C132 C137 C142 8.7(5)
C133 C132 C137 C142 -170.7(3)
C135 C136 C137 C132 -5.7(5)
C141 C136 C137 C132 170.9(4)
C135 C136 C137 C142 170.7(3)
C141 C136 C137 C142 -12.7(5)
C136 C135 C138 C139 -1.6(6)
C134 C135 C138 C139 176.9(4)
C135 C138 C139 C140 -1.2(7)
C138 C139 C140 C141 1.8(7)
C139 C140 C141 C136 0.4(6)
C135 C136 C141 C140 -3.2(6)
C137 C136 C141 C140 -179.9(4)
C122 N101 C142 C143 12.8(5)
Zr2 N101 C142 C143 -134.2(3)
C122 N101 C142 C137 -165.2(3)
Zr2 N101 C142 C137 47.9(4)
C132 C137 C142 N101 -52.4(5)
C136 C137 C142 N101 131.2(4)
C132 C137 C142 C143 129.5(4)
C136 C137 C142 C143 -46.8(5)
C123 C102 C143 C142 -5.0(6)
N101 C142 C143 C102 -4.5(6)
C137 C142 C143 C102 173.5(4)
C145 Si12 C146 C147 -61.9(4)
C144 Si12 C146 C147 179.7(4)
C133 Si12 C146 C147 63.0(4)
C145 Si12 C146 C148 177.1(4)
C144 Si12 C146 C148 58.6(4)
C133 Si12 C146 C148 -58.1(4)
C145 Si12 C146 C149 59.0(4)
C144 Si12 C146 C149 -59.5(4)
C133 Si12 C146 C149 -176.2(4)
O111 Zr2 N151 C152 -45.5(4)
O131 Zr2 N151 C152 113.1(4)
Cl21 Zr2 N151 C152 -145.5(4)
N101 Zr2 N151 C152 32.9(4)
O111 Zr2 N151 C153 176.0(4)
O131 Zr2 N151 C153 -25.4(4)
Cl21 Zr2 N151 C153 76.0(4)
N101 Zr2 N151 C153 -105.6(4)
O211 Zr3 N201 C242 166.0(3)
O231 Zr3 N201 C242 -10.1(2)
Cl31 Zr3 N201 C242 87.8(3)
N251 Zr3 N201 C242 75.4(2)
Cl32 Zr3 N201 C242 -99.7(2)
O211 Zr3 N201 C222 24.2(2)
O231 Zr3 N201 C222 -151.8(3)
Cl31 Zr3 N201 C222 -54.0(4)
N251 Zr3 N201 C222 -66.4(3)
Cl32 Zr3 N201 C222 118.5(2)
O231 Zr3 O211 C212 27.9(6)
Cl31 Zr3 O211 C212 -179.0(4)
N251 Zr3 O211 C212 95.0(4)
Cl32 Zr3 O211 C212 -75.3(4)
N201 Zr3 O211 C212 17.2(4)
Zr3 O211 C212 C213 -30.3(6)
Zr3 O211 C212 C217 150.2(3)
O211 C212 C213 C214 177.8(3)
C217 C212 C213 C214 -2.7(5)
O211 C212 C213 C222 -1.9(5)
C217 C212 C213 C222 177.6(3)
C212 C213 C214 C218 -171.7(3)
C222 C213 C214 C218 8.1(5)
C212 C213 C214 C215 4.6(5)
C222 C213 C214 C215 -175.6(3)
C218 C214 C215 C216 173.6(3)
C213 C214 C215 C216 -3.0(5)
C218 C214 C215 C221 -4.1(5)
C213 C214 C215 C221 179.3(3)
C221 C215 C216 C217 176.9(4)
C214 C215 C216 C217 -0.8(6)
C215 C216 C217 C212 2.8(6)
C215 C216 C217 Si21 -173.2(3)
O211 C212 C217 C216 178.5(3)
C213 C212 C217 C216 -1.0(6)
O211 C212 C217 Si21 -5.7(5)
C213 C212 C217 Si21 174.8(3)
C224 Si21 C217 C216 134.8(3)
C225 Si21 C217 C216 19.0(4)
C226 Si21 C217 C216 -99.8(3)
C224 Si21 C217 C212 -40.9(4)
C225 Si21 C217 C212 -156.7(3)
C226 Si21 C217 C212 84.5(3)
C215 C214 C218 C219 3.3(5)
C213 C214 C218 C219 179.6(4)
C214 C218 C219 C220 -0.6(6)
C218 C219 C220 C221 -1.4(6)
C219 C220 C221 C215 0.5(6)
C216 C215 C221 C220 -175.4(4)
C214 C215 C221 C220 2.3(6)
C242 N201 C222 C223 -12.9(5)
Zr3 N201 C222 C223 127.4(3)
C242 N201 C222 C213 165.6(3)
Zr3 N201 C222 C213 -54.1(4)
C212 C213 C222 N201 45.5(5)
C214 C213 C222 N201 -134.3(3)
C212 C213 C222 C223 -136.0(4)
C214 C213 C222 C223 44.3(5)
C243 C202 C223 C222 4.5(6)
N201 C222 C223 C202 5.5(5)
C213 C222 C223 C202 -173.1(3)
C224 Si21 C226 C227 -169.8(3)
C225 Si21 C226 C227 -52.7(4)
C217 Si21 C226 C227 64.9(4)
C224 Si21 C226 C228 69.3(4)
C225 Si21 C226 C228 -173.7(3)
C217 Si21 C226 C228 -56.1(4)
C224 Si21 C226 C229 -50.1(4)
C225 Si21 C226 C229 67.0(4)
C217 Si21 C226 C229 -175.4(3)
O211 Zr3 O231 C232 -49.1(5)
Cl31 Zr3 O231 C232 158.2(3)
N251 Zr3 O231 C232 -117.0(3)
Cl32 Zr3 O231 C232 55.0(3)
N201 Zr3 O231 C232 -38.4(3)
Zr3 O231 C232 C237 47.1(5)
Zr3 O231 C232 C233 -134.1(3)
O231 C232 C233 C234 -177.2(3)
C237 C232 C233 C234 1.5(6)
O231 C232 C233 Si22 3.0(5)
C237 C232 C233 Si22 -178.3(3)
C245 Si22 C233 C234 -141.5(3)
C244 Si22 C233 C234 -24.8(4)
C246 Si22 C233 C234 94.4(4)
C245 Si22 C233 C232 38.4(4)
C244 Si22 C233 C232 155.0(4)
C246 Si22 C233 C232 -85.8(4)
C232 C233 C234 C235 -1.3(6)
Si22 C233 C234 C235 178.5(3)
C233 C234 C235 C236 -0.6(6)
C233 C234 C235 C238 -179.7(4)
C234 C235 C236 C241 -177.2(4)
C238 C235 C236 C241 1.9(5)
C234 C235 C236 C237 2.4(5)
C238 C235 C236 C237 -178.5(4)
O231 C232 C237 C236 179.0(3)
C233 C232 C237 C236 0.3(6)
O231 C232 C237 C242 4.1(5)
C233 C232 C237 C242 -174.6(3)
C235 C236 C237 C232 -2.2(5)
C241 C236 C237 C232 177.3(4)
C235 C236 C237 C242 172.6(3)
C241 C236 C237 C242 -7.8(6)
C234 C235 C238 C239 -180.0(4)
C236 C235 C238 C239 0.9(6)
C235 C238 C239 C240 -2.5(6)
C238 C239 C240 C241 1.2(7)
C239 C240 C241 C236 1.8(7)
C235 C236 C241 C240 -3.3(6)
C237 C236 C241 C240 177.1(4)
C222 N201 C242 C243 10.6(5)
Zr3 N201 C242 C243 -129.9(3)
C222 N201 C242 C237 -170.7(3)
Zr3 N201 C242 C237 48.7(4)
C232 C237 C242 N201 -52.9(5)
C236 C237 C242 N201 132.3(4)
C232 C237 C242 C243 125.7(4)
C236 C237 C242 C243 -49.0(5)
C223 C202 C243 C242 -6.8(6)
N201 C242 C243 C202 -0.8(5)
C237 C242 C243 C202 -179.5(3)
C245 Si22 C246 C247 -70.1(4)
C244 Si22 C246 C247 173.0(4)
C233 Si22 C246 C247 55.9(4)
C245 Si22 C246 C249 49.3(4)
C244 Si22 C246 C249 -67.6(4)
C233 Si22 C246 C249 175.2(3)
C245 Si22 C246 C248 168.9(4)
C244 Si22 C246 C248 52.0(4)
C233 Si22 C246 C248 -65.2(4)
O211 Zr3 N251 C252 24.5(3)
O231 Zr3 N251 C252 -175.2(4)
Cl31 Zr3 N251 C252 -73.2(3)
Cl32 Zr3 N251 C252 132.5(5)
N201 Zr3 N251 C252 103.3(3)
O211 Zr3 N251 C253 151.5(4)
O231 Zr3 N251 C253 -48.2(3)
Cl31 Zr3 N251 C253 53.8(3)
Cl32 Zr3 N251 C253 -100.5(6)
N201 Zr3 N251 C253 -129.6(4)
C306 C301 C302 C303 0.5(9)
C301 C302 C303 C304 0.4(9)
C302 C303 C304 C305 0.6(11)
C303 C304 C305 C306 -2.4(11)
C304 C305 C306 C301 3.3(11)
C302 C301 C306 C305 -2.3(10)
C316 C311 C312 C313 0.6(10)
C311 C312 C313 C314 2.3(10)
C312 C313 C314 C315 -1.5(11)
C313 C314 C315 C316 -2.3(12)
C314 C315 C316 C311 5.3(12)
C312 C311 C316 C315 -4.5(12)
C326 C321 C322 C323 0.0(8)
C321 C322 C323 C324 0.6(8)
C322 C323 C324 C325 -0.5(9)
C323 C324 C325 C326 -0.4(10)
C322 C321 C326 C325 -0.9(9)
C324 C325 C326 C321 1.0(10)
C336 C331 C332 C333 0.5(7)
C331 C332 C333 C334 -0.1(7)
C332 C333 C334 C335 0.2(7)
C333 C334 C335 C336 -0.7(7)
C334 C335 C336 C331 1.1(7)
C332 C331 C336 C335 -1.0(7)
C346 C341 C342 C343 -1.8(10)
C341 C342 C343 C344 1.5(10)
C342 C343 C344 C345 1.4(12)
C343 C344 C345 C346 -3.7(12)
C342 C341 C346 C345 -0.5(11)
C344 C345 C346 C341 3.3(12)
C356 C351 C352 C353 0.8(7)
C351 C352 C353 C354 -0.1(7)
C352 C353 C354 C355 -0.5(8)
C353 C354 C355 C356 0.5(8)
C354 C355 C356 C351 0.2(8)
C352 C351 C356 C355 -0.9(8)
C363 C361 C362 C366 -1.4(14)
C362 C361 C363 C364 5.8(14)
C361 C363 C364 C365 -3.9(17)
C363 C364 C365 C366 -3(2)
C364 C365 C366 C362 6.8(19)
C361 C362 C366 C365 -4.8(16)
